data_4063269
loop_
_publ_author_name
'Andreas A. Danopoulos'
'Nikolaos Tsoureas'
'Stuart A. Macgregor'
'Christopher Smith'

_publ_section_title
;
 Phosphine- and Pyridine-Functionalized N-Heterocyclic Carbene Methyl
 and Allyl Complexes of Palladium. Unexpected Regiospecificity of the
 Protonation Reaction of the Dimethyl Complexes
;
_journal_name_full Organometallics
_journal_page_first 253
_journal_page_last 263
_journal_paper_doi 10.1021/om0608408
_journal_volume 26
_journal_year 2007
_chemical_formula_moiety 'C32 H12 B F24, C27 H33 N4 Pd'
_chemical_formula_sum 'C59 H45 B F24 N4 Pd'
_chemical_formula_weight 1383.20
_chemical_name_systematic
;
 ?
;
_space_group_IT_number 14
_symmetry_cell_setting monoclinic
_symmetry_space_group_name_Hall '-P 2yn'
_symmetry_space_group_name_H-M 'P 1 21/n 1'
_atom_sites_solution_hydrogens geom
_atom_sites_solution_primary direct
_atom_sites_solution_secondary difmap
_audit_creation_method SHELXL-97
_cell_angle_alpha 90.00
_cell_angle_beta 97.3400(10)
_cell_angle_gamma 90.00
_cell_formula_units_Z 8
_cell_length_a 24.5559(8)
_cell_length_b 19.7453(7)
_cell_length_c 25.285(8)
_cell_measurement_reflns_used 79148
_cell_measurement_temperature 120(2)
_cell_measurement_theta_max 27.48
_cell_measurement_theta_min 2.91
_cell_volume 12159(4)
_computing_cell_refinement 'DENZO and COLLECT'
_computing_data_collection
;
DENZO (Otwinowski & Minor, 1997)
COLLECT (Hooft, 1998)
;
_computing_data_reduction 'DENZO and COLLECT'
_computing_molecular_graphics 'ORTEP-3 (Farrugia, 1997)'
_computing_publication_material
;
PLATON (Spek, 2003)
ENCIFER (Allen, 2004)
;
_computing_structure_refinement 'SHELXL-97 (Sheldrick, 1997)'
_computing_structure_solution 'DIRDIF-99 (Beurskens, 1999)'
_diffrn_ambient_temperature 120(2)
_diffrn_detector_area_resol_mean 9.091
_diffrn_measured_fraction_theta_full 0.995
_diffrn_measured_fraction_theta_max 0.995
_diffrn_measurement_device_type 'Bruker-Nonius KappaCCD area detector'
_diffrn_measurement_method 'Phi and Omega scans to fill asymmetric unit'
_diffrn_radiation_monochromator '10cm confocal mirrors'
_diffrn_radiation_source 'Bruker-Nonius FR591 rotating anode'
_diffrn_radiation_type MoK\a
_diffrn_radiation_wavelength 0.71073
_diffrn_reflns_av_R_equivalents 0.1433
_diffrn_reflns_av_sigmaI/netI 0.1199
_diffrn_reflns_limit_h_max 30
_diffrn_reflns_limit_h_min -31
_diffrn_reflns_limit_k_max 25
_diffrn_reflns_limit_k_min -24
_diffrn_reflns_limit_l_max 32
_diffrn_reflns_limit_l_min -31
_diffrn_reflns_number 120423
_diffrn_reflns_theta_full 27.53
_diffrn_reflns_theta_max 27.53
_diffrn_reflns_theta_min 2.92
_diffrn_standards_number 0
_exptl_absorpt_coefficient_mu 0.420
_exptl_absorpt_correction_T_max 0.978044
_exptl_absorpt_correction_T_min 0.8710645
_exptl_absorpt_correction_type multi-scan
_exptl_absorpt_process_details 'Sortav (Blessing, 1997)'
_exptl_crystal_colour colourless
_exptl_crystal_density_diffrn 1.511
_exptl_crystal_density_method 'not measured'
_exptl_crystal_description block
_exptl_crystal_F_000 5552
_exptl_crystal_size_max 0.10
_exptl_crystal_size_mid 0.10
_exptl_crystal_size_min 0.05
_refine_diff_density_max 1.506
_refine_diff_density_min -1.256
_refine_diff_density_rms 0.111
_refine_ls_extinction_method none
_refine_ls_goodness_of_fit_ref 1.031
_refine_ls_hydrogen_treatment constr
_refine_ls_matrix_type fullcycle
_refine_ls_number_parameters 1600
_refine_ls_number_reflns 27861
_refine_ls_number_restraints 0
_refine_ls_restrained_S_all 1.031
_refine_ls_R_factor_all 0.1526
_refine_ls_R_factor_gt 0.0786
_refine_ls_shift/su_max 0.003
_refine_ls_shift/su_mean 0.000
_refine_ls_structure_factor_coef Fsqd
_refine_ls_weighting_details 'calc w=1/[\s^2^(Fo^2^)+(0.0762P)^2^+30.2986P] where P=(Fo^2^+2Fc^2^)/3'
_refine_ls_weighting_scheme calc
_refine_ls_wR_factor_gt 0.1731
_refine_ls_wR_factor_ref 0.2053
_reflns_number_gt 15698
_reflns_number_total 27861
_reflns_threshold_expression >2sigma(I)
_cod_original_sg_symbol_H-M 'P 21/n'
_cod_database_code 4063269

loop_
_symmetry_equiv_pos_as_xyz
'x, y, z'
'-x+1/2, y+1/2, -z+1/2'
'-x, -y, -z'
'x-1/2, -y-1/2, z-1/2'

loop_
_atom_site_label
_atom_site_type_symbol
_atom_site_fract_x
_atom_site_fract_y
_atom_site_fract_z
_atom_site_U_iso_or_equiv
_atom_site_adp_type
_atom_site_occupancy
_atom_site_symmetry_multiplicity
_atom_site_calc_flag
_atom_site_refinement_flags
_atom_site_disorder_assembly
_atom_site_disorder_group
C1 C 0.9915(2) 0.3525(3) 0.0919(2) 0.0262(11) Uani 1 1 d . . .
C2 C 1.0251(2) 0.2442(3) 0.0632(2) 0.0242(11) Uani 1 1 d . . .
C3 C 1.0934(2) 0.2806(3) 0.0186(2) 0.0280(12) Uani 1 1 d . . .
H3 H 1.1232 0.2793 -0.0019 0.034 Uiso 1 1 calc R . .
C4 C 1.0719(2) 0.3361(3) 0.0382(2) 0.0271(12) Uani 1 1 d . . .
H4 H 1.0831 0.3816 0.0341 0.033 Uiso 1 1 calc R . .
C5 C 1.0752(2) 0.1561(3) 0.0176(2) 0.0268(12) Uani 1 1 d . . .
C6 C 1.1174(2) 0.1205(3) 0.0480(2) 0.0302(12) Uani 1 1 d . . .
C7 C 1.1488(2) 0.1496(3) 0.0983(2) 0.0397(14) Uani 1 1 d . . .
H7 H 1.1284 0.1903 0.1088 0.048 Uiso 1 1 calc R . .
C8 C 1.2062(3) 0.1725(4) 0.0873(3) 0.0553(18) Uani 1 1 d . . .
H8A H 1.2262 0.1337 0.0753 0.083 Uiso 1 1 calc R . .
H8B H 1.2264 0.1909 0.1201 0.083 Uiso 1 1 calc R . .
H8C H 1.2025 0.2075 0.0596 0.083 Uiso 1 1 calc R . .
C9 C 1.1535(3) 0.0988(4) 0.1450(3) 0.064(2) Uani 1 1 d . . .
H9A H 1.1166 0.0858 0.1523 0.096 Uiso 1 1 calc R . .
H9B H 1.1735 0.1198 0.1768 0.096 Uiso 1 1 calc R . .
H9C H 1.1733 0.0584 0.1355 0.096 Uiso 1 1 calc R . .
C10 C 1.1293(2) 0.0572(3) 0.0295(2) 0.0386(14) Uani 1 1 d . . .
H10 H 1.1578 0.0313 0.0488 0.046 Uiso 1 1 calc R . .
C11 C 1.1005(3) 0.0306(3) -0.0168(2) 0.0431(15) Uani 1 1 d . . .
H11 H 1.1099 -0.0129 -0.0289 0.052 Uiso 1 1 calc R . .
C12 C 1.0585(2) 0.0668(3) -0.0453(2) 0.0403(14) Uani 1 1 d . . .
H12 H 1.0389 0.0477 -0.0766 0.048 Uiso 1 1 calc R . .
C13 C 1.0448(2) 0.1310(3) -0.0285(2) 0.0295(12) Uani 1 1 d . . .
C14 C 0.9990(3) 0.1715(3) -0.0600(2) 0.0421(15) Uani 1 1 d . . .
H14 H 0.9858 0.2055 -0.0352 0.051 Uiso 1 1 calc R . .
C15 C 0.9496(3) 0.1284(4) -0.0825(3) 0.065(2) Uani 1 1 d . . .
H15A H 0.9610 0.0959 -0.1083 0.098 Uiso 1 1 calc R . .
H15B H 0.9208 0.1579 -0.1004 0.098 Uiso 1 1 calc R . .
H15C H 0.9355 0.1040 -0.0534 0.098 Uiso 1 1 calc R . .
C16 C 1.0206(3) 0.2103(4) -0.1050(3) 0.070(2) Uani 1 1 d . . .
H16A H 1.0510 0.2397 -0.0903 0.104 Uiso 1 1 calc R . .
H16B H 0.9910 0.2381 -0.1236 0.104 Uiso 1 1 calc R . .
H16C H 1.0336 0.1782 -0.1302 0.104 Uiso 1 1 calc R . .
C17 C 0.9959(2) 0.4209(3) 0.1041(2) 0.0325(13) Uani 1 1 d . . .
C18 C 0.9542(2) 0.4477(3) 0.1300(2) 0.0357(13) Uani 1 1 d . . .
H18 H 0.9548 0.4945 0.1388 0.043 Uiso 1 1 calc R . .
C19 C 0.9120(2) 0.4081(3) 0.1432(2) 0.0348(13) Uani 1 1 d . . .
H19 H 0.8840 0.4269 0.1613 0.042 Uiso 1 1 calc R . .
C20 C 0.9112(2) 0.3409(3) 0.1298(2) 0.0307(12) Uani 1 1 d . . .
H20 H 0.8820 0.3134 0.1388 0.037 Uiso 1 1 calc R . .
C21 C 1.0418(3) 0.4669(3) 0.0918(3) 0.0519(18) Uani 1 1 d . . .
H21A H 1.0773 0.4466 0.1055 0.078 Uiso 1 1 calc R . .
H21B H 1.0383 0.5110 0.1088 0.078 Uiso 1 1 calc R . .
H21C H 1.0397 0.4729 0.0531 0.078 Uiso 1 1 calc R . .
C22 C 0.8746(2) 0.1783(3) 0.1646(2) 0.0351(13) Uani 1 1 d . . .
H22 H 0.9022 0.1934 0.1918 0.042 Uiso 1 1 calc R . .
C23 C 0.8231(2) 0.1625(3) 0.1783(2) 0.0388(14) Uani 1 1 d . . .
H23 H 0.8156 0.1673 0.2141 0.047 Uiso 1 1 calc R . .
C24 C 0.7836(2) 0.1402(3) 0.1398(2) 0.0369(14) Uani 1 1 d . . .
H24 H 0.7479 0.1298 0.1481 0.044 Uiso 1 1 calc R . .
C25 C 0.7962(2) 0.1327(3) 0.0882(2) 0.0398(15) Uani 1 1 d . . .
H25 H 0.7697 0.1161 0.0606 0.048 Uiso 1 1 calc R . .
C26 C 0.8483(2) 0.1501(3) 0.0779(2) 0.0341(13) Uani 1 1 d . . .
H26 H 0.8568 0.1455 0.0424 0.041 Uiso 1 1 calc R . .
C27 C 0.9821(2) 0.1073(3) 0.0856(3) 0.0399(15) Uani 1 1 d . . .
H27A H 0.9757 0.0935 0.0481 0.060 Uiso 1 1 calc R . .
H27B H 0.9598 0.0793 0.1066 0.060 Uiso 1 1 calc R . .
H27C H 1.0210 0.1014 0.0991 0.060 Uiso 1 1 calc R . .
C28 C 0.4894(2) 0.8421(3) 0.0638(2) 0.0375(14) Uani 1 1 d . . .
C29 C 0.5295(2) 0.7333(3) 0.0460(2) 0.0302(12) Uani 1 1 d . A .
C30 C 0.6071(2) 0.7686(3) 0.0156(2) 0.0438(15) Uani 1 1 d . A .
H30 H 0.6415 0.7668 0.0022 0.053 Uiso 1 1 calc R . .
C31 C 0.5802(3) 0.8247(3) 0.0260(3) 0.0448(16) Uani 1 1 d . . .
H31 H 0.5913 0.8701 0.0212 0.054 Uiso 1 1 calc R . .
C32 C 0.5938(2) 0.6444(3) 0.0194(2) 0.0363(14) Uani 1 1 d . A .
C33 C 0.6262(3) 0.6126(4) 0.0614(3) 0.059(2) Uani 1 1 d . . .
C34 C 0.6391(5) 0.6459(5) 0.1159(3) 0.099(3) Uani 0.605(12) 1 d P A 1
H34 H 0.6106 0.6802 0.1221 0.119 Uiso 0.605(12) 1 calc PR A 1
C35 C 0.6471(8) 0.5973(8) 0.1586(6) 0.099(3) Uani 0.605(12) 1 d P A 1
H35A H 0.6163 0.5655 0.1553 0.149 Uiso 0.605(12) 1 calc PR A 1
H35B H 0.6491 0.6210 0.1929 0.149 Uiso 0.605(12) 1 calc PR A 1
H35C H 0.6814 0.5725 0.1568 0.149 Uiso 0.605(12) 1 calc PR A 1
C36 C 0.7002(7) 0.6825(9) 0.1126(6) 0.099(3) Uani 0.605(12) 1 d P A 1
H36A H 0.7043 0.7217 0.1366 0.149 Uiso 0.605(12) 1 calc PR A 1
H36B H 0.7024 0.6974 0.0760 0.149 Uiso 0.605(12) 1 calc PR A 1
H36C H 0.7296 0.6499 0.1235 0.149 Uiso 0.605(12) 1 calc PR A 1
C34' C 0.6391(5) 0.6459(5) 0.1159(3) 0.099(3) Uani 0.395(12) 1 d P A 2
H34' H 0.6233 0.6926 0.1126 0.119 Uiso 0.395(12) 1 calc PR A 2
C35' C 0.6023(12) 0.6006(13) 0.1615(9) 0.099(3) Uani 0.395(12) 1 d P A 2
H35D H 0.6129 0.6177 0.1977 0.149 Uiso 0.395(12) 1 calc PR A 2
H35E H 0.6111 0.5523 0.1602 0.149 Uiso 0.395(12) 1 calc PR A 2
H35F H 0.5627 0.6071 0.1514 0.149 Uiso 0.395(12) 1 calc PR A 2
C36' C 0.6892(11) 0.6519(14) 0.1400(10) 0.099(3) Uani 0.395(12) 1 d P A 2
H36D H 0.7149 0.6539 0.1134 0.149 Uiso 0.395(12) 1 calc PR A 2
H36E H 0.6981 0.6129 0.1635 0.149 Uiso 0.395(12) 1 calc PR A 2
H36F H 0.6922 0.6936 0.1613 0.149 Uiso 0.395(12) 1 calc PR A 2
C37 C 0.6455(4) 0.5484(4) 0.0508(4) 0.092(3) Uani 1 1 d . A .
H37 H 0.6674 0.5240 0.0781 0.111 Uiso 1 1 calc R . .
C38 C 0.6331(4) 0.5198(4) 0.0006(4) 0.087(3) Uani 1 1 d . . .
H38 H 0.6473 0.4763 -0.0062 0.105 Uiso 1 1 calc R A .
C39 C 0.6014(3) 0.5519(4) -0.0385(3) 0.0587(19) Uani 1 1 d . A .
H39 H 0.5933 0.5307 -0.0723 0.070 Uiso 1 1 calc R . .
C40 C 0.5798(3) 0.6164(3) -0.0304(2) 0.0422(15) Uani 1 1 d . . .
C41 C 0.5450(3) 0.6522(4) -0.0746(2) 0.058(2) Uani 1 1 d . A .
H41 H 0.5280 0.6921 -0.0588 0.069 Uiso 1 1 calc R . .
C42 C 0.5813(5) 0.6792(6) -0.1153(3) 0.117(4) Uani 1 1 d . . .
H42A H 0.6095 0.7092 -0.0972 0.175 Uiso 1 1 calc R A .
H42B H 0.5585 0.7044 -0.1433 0.175 Uiso 1 1 calc R . .
H42C H 0.5989 0.6411 -0.1312 0.175 Uiso 1 1 calc R . .
C43 C 0.4981(3) 0.6082(4) -0.1025(3) 0.072(2) Uani 1 1 d . . .
H43A H 0.5134 0.5723 -0.1229 0.108 Uiso 1 1 calc R A .
H43B H 0.4732 0.6364 -0.1266 0.108 Uiso 1 1 calc R . .
H43C H 0.4777 0.5877 -0.0756 0.108 Uiso 1 1 calc R . .
C44 C 0.4913(2) 0.9115(3) 0.0724(3) 0.0450(16) Uani 1 1 d . . .
C45 C 0.4453(3) 0.9387(3) 0.0909(3) 0.064(2) Uani 1 1 d . . .
H45 H 0.4440 0.9860 0.0971 0.076 Uiso 1 1 calc R . .
C46 C 0.4019(3) 0.8995(4) 0.1004(4) 0.073(2) Uani 1 1 d . . .
H46 H 0.3703 0.9194 0.1122 0.087 Uiso 1 1 calc R . .
C47 C 0.4046(3) 0.8312(4) 0.0927(3) 0.0570(19) Uani 1 1 d . . .
H47 H 0.3749 0.8037 0.1004 0.068 Uiso 1 1 calc R . .
C48 C 0.5390(3) 0.9579(3) 0.0654(4) 0.074(2) Uani 1 1 d . . .
H48A H 0.5312 1.0036 0.0776 0.111 Uiso 1 1 calc R . .
H48B H 0.5442 0.9595 0.0276 0.111 Uiso 1 1 calc R . .
H48C H 0.5724 0.9407 0.0863 0.111 Uiso 1 1 calc R . .
C49 C 0.3870(3) 0.6378(4) 0.1433(3) 0.058(2) Uani 1 1 d . . .
H49 H 0.4196 0.6376 0.1680 0.070 Uiso 1 1 calc R . .
C50 C 0.3390(3) 0.6123(4) 0.1593(3) 0.058(2) Uani 1 1 d . . .
H50 H 0.3389 0.5954 0.1945 0.069 Uiso 1 1 calc R . .
C51 C 0.2921(3) 0.6117(3) 0.1242(3) 0.0519(18) Uani 1 1 d . . .
H51 H 0.2591 0.5932 0.1340 0.062 Uiso 1 1 calc R . .
C52 C 0.2933(3) 0.6383(4) 0.0745(3) 0.0489(17) Uani 1 1 d . . .
H52 H 0.2609 0.6398 0.0496 0.059 Uiso 1 1 calc R . .
C53 C 0.3425(2) 0.6630(3) 0.0608(2) 0.0412(15) Uani 1 1 d . . .
H53 H 0.3433 0.6809 0.0260 0.049 Uiso 1 1 calc R . .
C54 C 0.4849(4) 0.5965(3) 0.0664(4) 0.083(3) Uani 1 1 d . A .
H54A H 0.4716 0.5781 0.0311 0.124 Uiso 1 1 calc R . .
H54B H 0.4687 0.5709 0.0937 0.124 Uiso 1 1 calc R . .
H54C H 0.5250 0.5927 0.0728 0.124 Uiso 1 1 calc R . .
C55 C 0.2657(3) 0.3536(3) 0.4287(2) 0.0405(15) Uani 1 1 d . . .
C56 C 0.2949(2) 0.2977(3) 0.4041(2) 0.0297(12) Uani 1 1 d . . .
C57 C 0.3228(2) 0.2495(3) 0.4366(2) 0.0331(13) Uani 1 1 d . . .
H57 H 0.3230 0.2513 0.4742 0.040 Uiso 1 1 calc R . .
C58 C 0.3503(2) 0.1987(3) 0.4134(2) 0.0330(13) Uani 1 1 d . . .
C59 C 0.3808(3) 0.1447(3) 0.4475(2) 0.0495(17) Uani 1 1 d . . .
C60 C 0.3498(2) 0.1965(3) 0.3581(2) 0.0285(12) Uani 1 1 d . . .
H60 H 0.3696 0.1617 0.3431 0.034 Uiso 1 1 calc R . .
C61 C 0.3211(2) 0.2437(3) 0.3242(2) 0.0264(12) Uani 1 1 d . B .
C62 C 0.2940(2) 0.2946(3) 0.3493(2) 0.0271(11) Uani 1 1 d . . .
H62 H 0.2742 0.3283 0.3280 0.033 Uiso 1 1 calc R . .
C63 C 0.3822(2) 0.2856(3) 0.25503(18) 0.0235(11) Uani 1 1 d . B .
C64 C 0.4315(2) 0.2496(3) 0.2543(2) 0.0286(12) Uani 1 1 d . . .
H64 H 0.4306 0.2015 0.2540 0.034 Uiso 1 1 calc R . .
C65 C 0.4814(2) 0.2826(3) 0.2538(2) 0.0300(12) Uani 1 1 d . . .
C66 C 0.5321(2) 0.2409(3) 0.2519(3) 0.0436(15) Uani 1 1 d . . .
C67 C 0.4847(2) 0.3528(3) 0.2536(2) 0.0310(13) Uani 1 1 d . . .
H67 H 0.5187 0.3754 0.2525 0.037 Uiso 1 1 calc R . .
C68 C 0.4361(2) 0.3885(3) 0.2551(2) 0.0302(12) Uani 1 1 d . B .
C69 C 0.4389(3) 0.4627(3) 0.2550(3) 0.0447(16) Uani 1 1 d . . .
C70 C 0.3866(2) 0.3561(3) 0.2561(2) 0.0284(12) Uani 1 1 d . . .
H70 H 0.3544 0.3824 0.2575 0.034 Uiso 1 1 calc R B .
C71 C 0.3238(2) 0.1708(3) 0.2313(2) 0.0253(11) Uani 1 1 d . B .
C72 C 0.3404(2) 0.1650(3) 0.18099(19) 0.0240(11) Uani 1 1 d . . .
H72 H 0.3564 0.2032 0.1662 0.029 Uiso 1 1 calc R . .
C73 C 0.3346(2) 0.1053(3) 0.15126(19) 0.0242(11) Uani 1 1 d . . .
C74 C 0.3533(2) 0.1041(3) 0.0978(2) 0.0355(13) Uani 1 1 d . . .
C75 C 0.3122(2) 0.0481(3) 0.1719(2) 0.0293(12) Uani 1 1 d . . .
H75 H 0.3083 0.0070 0.1522 0.035 Uiso 1 1 calc R . .
C76 C 0.2957(2) 0.0529(3) 0.2227(2) 0.0272(12) Uani 1 1 d . C .
C77 C 0.2730(3) -0.0077(3) 0.2456(3) 0.0479(17) Uani 1 1 d . . .
C78 C 0.3012(2) 0.1130(3) 0.2513(2) 0.0266(11) Uani 1 1 d . . .
H78 H 0.2892 0.1148 0.2855 0.032 Uiso 1 1 calc R C .
C79 C 0.2706(2) 0.2823(3) 0.2267(2) 0.0247(11) Uani 1 1 d . B .
C80 C 0.2735(2) 0.3219(3) 0.18146(19) 0.0249(11) Uani 1 1 d . . .
H80 H 0.3086 0.3326 0.1716 0.030 Uiso 1 1 calc R . .
C81 C 0.2271(2) 0.3463(3) 0.1503(2) 0.0280(12) Uani 1 1 d . . .
C82 C 0.2333(2) 0.3878(3) 0.1017(2) 0.0403(14) Uani 1 1 d . . .
C83 C 0.1753(2) 0.3334(3) 0.1638(2) 0.0301(12) Uani 1 1 d . . .
H83 H 0.1435 0.3511 0.1430 0.036 Uiso 1 1 calc R . .
C84 C 0.1709(2) 0.2942(3) 0.2083(2) 0.0293(12) Uani 1 1 d . . .
C85 C 0.1158(2) 0.2803(3) 0.2258(2) 0.0380(14) Uani 1 1 d . . .
C86 C 0.2176(2) 0.2690(3) 0.2391(2) 0.0241(11) Uani 1 1 d . . .
H86 H 0.2134 0.2421 0.2694 0.029 Uiso 1 1 calc R . .
C87 C 0.5690(2) 0.7993(3) 0.2080(3) 0.0419(15) Uani 1 1 d . . .
C88 C 0.5674(2) 0.8743(3) 0.2159(2) 0.0309(12) Uani 1 1 d . . .
C89 C 0.5184(2) 0.9060(3) 0.2220(2) 0.0331(13) Uani 1 1 d . . .
H89 H 0.4855 0.8805 0.2216 0.040 Uiso 1 1 calc R . .
C90 C 0.5183(2) 0.9756(3) 0.2286(2) 0.0296(12) Uani 1 1 d . . .
C91 C 0.4667(2) 1.0124(3) 0.2362(3) 0.0397(15) Uani 1 1 d . . .
C92 C 0.56707(19) 1.0127(3) 0.2296(2) 0.0248(11) Uani 1 1 d . . .
H92 H 0.5659 1.0604 0.2344 0.030 Uiso 1 1 calc R . .
C93 C 0.61732(19) 0.9821(3) 0.22385(18) 0.0222(11) Uani 1 1 d . D .
C94 C 0.6159(2) 0.9117(2) 0.21709(19) 0.0240(11) Uani 1 1 d . . .
H94 H 0.6491 0.8885 0.2132 0.029 Uiso 1 1 calc R . .
C95 C 0.69116(19) 1.0181(2) 0.29855(19) 0.0224(11) Uani 1 1 d . D .
C96 C 0.7215(2) 0.9640(3) 0.3225(2) 0.0267(12) Uani 1 1 d . . .
H96 H 0.7386 0.9336 0.3005 0.032 Uiso 1 1 calc R . .
C97 C 0.7277(2) 0.9528(3) 0.3771(2) 0.0283(12) Uani 1 1 d . . .
C98 C 0.7594(3) 0.8914(3) 0.3993(2) 0.0404(15) Uani 1 1 d . . .
C99 C 0.7048(2) 0.9964(3) 0.4108(2) 0.0343(13) Uani 1 1 d . . .
H99 H 0.7099 0.9895 0.4483 0.041 Uiso 1 1 calc R . .
C100 C 0.6744(2) 1.0504(3) 0.3883(2) 0.0326(13) Uani 1 1 d . D .
C101 C 0.6466(3) 1.0965(3) 0.4228(2) 0.0493(17) Uani 1 1 d . . .
C102 C 0.6672(2) 1.0608(3) 0.33390(19) 0.0267(11) Uani 1 1 d . . .
H102 H 0.6454 1.0980 0.3198 0.032 Uiso 1 1 calc R D .
C103 C 0.7226(2) 0.9930(2) 0.2003(2) 0.0237(11) Uani 1 1 d . D .
C104 C 0.7083(2) 0.9693(3) 0.1483(2) 0.0305(12) Uani 1 1 d . . .
H104 H 0.6705 0.9668 0.1344 0.037 Uiso 1 1 calc R . .
C105 C 0.7472(2) 0.9492(3) 0.1162(2) 0.0419(15) Uani 1 1 d . E .
C106 C 0.7291(3) 0.9276(5) 0.0604(3) 0.076(3) Uani 1 1 d . . .
C107 C 0.8026(2) 0.9501(3) 0.1350(2) 0.0409(15) Uani 1 1 d . . .
H107 H 0.8292 0.9357 0.1133 0.049 Uiso 1 1 calc R E .
C108 C 0.8180(2) 0.9726(3) 0.1864(2) 0.0302(12) Uani 1 1 d . E .
C109 C 0.8770(2) 0.9753(3) 0.2090(3) 0.0503(18) Uani 1 1 d . . .
C110 C 0.7785(2) 0.9949(2) 0.2176(2) 0.0245(11) Uani 1 1 d . . .
H110 H 0.7905 1.0122 0.2522 0.029 Uiso 1 1 calc R E .
C111 C 0.66650(19) 1.1021(2) 0.21179(19) 0.0216(11) Uani 1 1 d . D .
C112 C 0.6370(2) 1.1143(3) 0.1620(2) 0.0281(12) Uani 1 1 d . . .
H112 H 0.6192 1.0775 0.1428 0.034 Uiso 1 1 calc R . .
C113 C 0.6328(2) 1.1787(3) 0.1392(2) 0.0290(12) Uani 1 1 d . F .
C114 C 0.6031(3) 1.1883(3) 0.0855(2) 0.0449(16) Uani 1 1 d . . .
C115 C 0.6570(2) 1.2345(3) 0.1662(2) 0.0320(13) Uani 1 1 d . . .
H115 H 0.6539 1.2784 0.1507 0.038 Uiso 1 1 calc R F .
C116 C 0.6857(2) 1.2240(3) 0.2164(2) 0.0280(12) Uani 1 1 d . F .
C117 C 0.7116(2) 1.2826(3) 0.2475(2) 0.0359(13) Uani 1 1 d . . .
C118 C 0.6908(2) 1.1596(3) 0.2382(2) 0.0252(11) Uani 1 1 d . . .
H118 H 0.7116 1.1540 0.2723 0.030 Uiso 1 1 calc R F .
B1 B 0.3244(2) 0.2454(3) 0.2600(2) 0.0276(13) Uani 1 1 d . . .
B2 B 0.6753(2) 1.0243(3) 0.2340(2) 0.0226(12) Uani 1 1 d . . .
F1 F 0.23390(16) 0.3308(2) 0.46411(15) 0.0603(11) Uani 1 1 d . . .
F2 F 0.30060(16) 0.39726(18) 0.45613(14) 0.0535(10) Uani 1 1 d . . .
F3 F 0.23331(19) 0.3899(2) 0.39370(14) 0.0742(14) Uani 1 1 d . . .
F4 F 0.4336(2) 0.1491(3) 0.4493(3) 0.132(3) Uani 1 1 d . . .
F5 F 0.3687(2) 0.0836(2) 0.43098(19) 0.0953(17) Uani 1 1 d . . .
F6 F 0.3702(3) 0.1453(3) 0.49712(17) 0.114(2) Uani 1 1 d . . .
F7 F 0.53728(16) 0.1909(2) 0.28718(19) 0.0715(12) Uani 1 1 d . . .
F8 F 0.57812(14) 0.2769(2) 0.2605(2) 0.0812(15) Uani 1 1 d . . .
F9 F 0.53265(17) 0.2099(2) 0.20510(18) 0.0758(13) Uani 1 1 d . . .
F10 F 0.3908(3) 0.4957(3) 0.2514(3) 0.0773(13) Uani 0.638(5) 1 d P B 1
F11 F 0.4684(4) 0.4898(3) 0.2203(3) 0.0773(13) Uani 0.638(5) 1 d P B 1
F12 F 0.4647(3) 0.4882(3) 0.3024(3) 0.0773(13) Uani 0.638(5) 1 d P B 1
F10' F 0.4060(6) 0.4947(6) 0.2841(6) 0.0773(13) Uani 0.362(5) 1 d P B 2
F11' F 0.4166(6) 0.4869(5) 0.2034(6) 0.0773(13) Uani 0.362(5) 1 d P B 2
F12' F 0.4871(6) 0.4913(5) 0.2567(6) 0.0773(13) Uani 0.362(5) 1 d P B 2
F13 F 0.40798(13) 0.1122(2) 0.09954(13) 0.0487(9) Uani 1 1 d . . .
F14 F 0.33081(14) 0.15373(17) 0.06584(12) 0.0421(8) Uani 1 1 d . . .
F15 F 0.34158(17) 0.04556(17) 0.07179(13) 0.0538(10) Uani 1 1 d . . .
F16 F 0.2807(3) -0.0655(4) 0.2251(3) 0.0702(13) Uani 0.625(5) 1 d P C 1
F17 F 0.2217(3) -0.0009(3) 0.2548(3) 0.0702(13) Uani 0.625(5) 1 d P C 1
F18 F 0.2985(3) -0.0159(3) 0.2991(3) 0.0702(13) Uani 0.625(5) 1 d P C 1
F16' F 0.2999(5) -0.0637(7) 0.2384(5) 0.0702(13) Uani 0.375(5) 1 d P C 2
F17' F 0.2238(5) -0.0324(5) 0.2085(5) 0.0702(13) Uani 0.375(5) 1 d P C 2
F18' F 0.2495(6) -0.0014(5) 0.2879(5) 0.0702(13) Uani 0.375(5) 1 d P C 2
F19 F 0.27509(16) 0.4313(2) 0.10975(15) 0.0623(11) Uani 1 1 d . . .
F20 F 0.2423(2) 0.3498(2) 0.06073(15) 0.0844(15) Uani 1 1 d . . .
F21 F 0.18947(16) 0.4253(2) 0.08530(16) 0.0678(12) Uani 1 1 d . . .
F22 F 0.11090(15) 0.3041(3) 0.27348(16) 0.0752(14) Uani 1 1 d . . .
F23 F 0.07411(15) 0.3069(3) 0.19343(17) 0.0847(16) Uani 1 1 d . . .
F24 F 0.10469(17) 0.2147(2) 0.2292(2) 0.0820(15) Uani 1 1 d . . .
F25 F 0.61293(16) 0.77013(17) 0.23228(16) 0.0559(10) Uani 1 1 d . . .
F26 F 0.5679(4) 0.7830(2) 0.1592(2) 0.156(4) Uani 1 1 d . . .
F27 F 0.5279(2) 0.7678(2) 0.2254(4) 0.168(4) Uani 1 1 d . . .
F28 F 0.45465(17) 1.0612(2) 0.20108(19) 0.0820(15) Uani 1 1 d . . .
F29 F 0.42386(17) 0.9735(2) 0.2340(3) 0.126(3) Uani 1 1 d . . .
F30 F 0.47007(18) 1.0459(3) 0.28225(18) 0.0850(15) Uani 1 1 d . . .
F31 F 0.7620(2) 0.8865(2) 0.45148(15) 0.0946(18) Uani 1 1 d . . .
F32 F 0.81170(15) 0.89177(19) 0.38907(16) 0.0588(10) Uani 1 1 d . . .
F33 F 0.73803(16) 0.83454(18) 0.37744(17) 0.0616(11) Uani 1 1 d . . .
F34 F 0.6059(5) 1.1322(5) 0.3992(4) 0.0730(14) Uani 0.487(7) 1 d P D 1
F35 F 0.6808(4) 1.1387(5) 0.4518(4) 0.0730(14) Uani 0.487(7) 1 d P D 1
F36 F 0.6254(4) 1.0594(5) 0.4622(3) 0.0730(14) Uani 0.487(7) 1 d P D 1
F34' F 0.5932(4) 1.1069(5) 0.4057(4) 0.0730(14) Uani 0.513(7) 1 d P D 2
F35' F 0.6688(4) 1.1615(5) 0.4227(3) 0.0730(14) Uani 0.513(7) 1 d P D 2
F36' F 0.6529(4) 1.0829(5) 0.4738(3) 0.0730(14) Uani 0.513(7) 1 d P D 2
F37 F 0.7480(5) 0.9774(6) 0.0261(4) 0.0858(18) Uani 0.459(7) 1 d P E 1
F38 F 0.6793(5) 0.9154(6) 0.0460(4) 0.0858(18) Uani 0.459(7) 1 d P E 1
F39 F 0.7602(5) 0.8751(6) 0.0460(4) 0.0858(18) Uani 0.459(7) 1 d P E 1
F37' F 0.7583(4) 0.9441(6) 0.0235(4) 0.0858(18) Uani 0.541(7) 1 d P E 2
F38' F 0.6759(4) 0.9471(5) 0.0425(4) 0.0858(18) Uani 0.541(7) 1 d P E 2
F39' F 0.7245(4) 0.8574(5) 0.0562(3) 0.0858(18) Uani 0.541(7) 1 d P E 2
F40 F 0.8892(2) 0.9511(3) 0.2564(2) 0.0669(10) Uani 0.708(4) 1 d P E 1
F41 F 0.9113(2) 0.9440(4) 0.1791(2) 0.0669(10) Uani 0.708(4) 1 d P E 1
F42 F 0.8980(2) 1.0367(4) 0.2090(3) 0.0669(10) Uani 0.708(4) 1 d P E 1
F40' F 0.8911(5) 1.0339(8) 0.2452(6) 0.0669(10) Uani 0.292(4) 1 d P E 2
F42' F 0.9054(5) 1.0124(9) 0.1732(6) 0.0669(10) Uani 0.292(4) 1 d P E 2
F41' F 0.8971(5) 0.9110(9) 0.1890(6) 0.0669(10) Uani 0.292(4) 1 d P E 2
F43 F 0.6064(4) 1.2475(5) 0.0625(3) 0.0832(14) Uani 0.521(5) 1 d P F 1
F44 F 0.5491(4) 1.1723(5) 0.0825(3) 0.0832(14) Uani 0.521(5) 1 d P F 1
F45 F 0.6177(4) 1.1444(5) 0.0488(3) 0.0832(14) Uani 0.521(5) 1 d P F 1
F43' F 0.5735(5) 1.2445(5) 0.0796(4) 0.0832(14) Uani 0.479(5) 1 d P F 2
F44' F 0.5715(5) 1.1375(6) 0.0663(4) 0.0832(14) Uani 0.479(5) 1 d P F 2
F45' F 0.6383(5) 1.1952(6) 0.0481(3) 0.0832(14) Uani 0.479(5) 1 d P F 2
F46 F 0.70303(17) 1.28082(17) 0.29872(14) 0.0539(10) Uani 1 1 d . F .
F47 F 0.69299(16) 1.34235(16) 0.22891(14) 0.0512(9) Uani 1 1 d . F .
F48 F 0.76588(14) 1.28421(19) 0.24777(18) 0.0649(12) Uani 1 1 d . F .
N1 N 0.95029(17) 0.3125(2) 0.10431(16) 0.0262(10) Uani 1 1 d . . .
N2 N 1.02961(16) 0.3137(2) 0.06605(16) 0.0242(9) Uani 1 1 d . . .
N3 N 1.06407(16) 0.2250(2) 0.03386(16) 0.0245(9) Uani 1 1 d . . .
N4 N 0.88704(17) 0.1730(2) 0.11496(17) 0.0283(10) Uani 1 1 d . . .
N5 N 0.4477(2) 0.8017(2) 0.07480(19) 0.0365(11) Uani 1 1 d . A .
N6 N 0.53206(18) 0.8029(2) 0.04528(17) 0.0307(10) Uani 1 1 d . . .
N7 N 0.57619(18) 0.7134(2) 0.02779(18) 0.0309(10) Uani 1 1 d . . .
N8 N 0.38877(19) 0.6626(2) 0.09467(19) 0.0375(12) Uani 1 1 d . A .
Pd1 Pd 0.961253(15) 0.20569(2) 0.092020(16) 0.02428(10) Uani 1 1 d . . .
Pd2 Pd 0.462828(17) 0.69553(2) 0.069555(18) 0.03240(12) Uani 1 1 d . . .

loop_
_atom_site_aniso_label
_atom_site_aniso_U_11
_atom_site_aniso_U_22
_atom_site_aniso_U_33
_atom_site_aniso_U_23
_atom_site_aniso_U_13
_atom_site_aniso_U_12
C1 0.025(3) 0.028(3) 0.026(3) -0.001(2) 0.004(2) 0.003(2)
C2 0.022(3) 0.023(3) 0.028(3) -0.004(2) 0.006(2) 0.000(2)
C3 0.024(3) 0.027(3) 0.034(3) 0.001(2) 0.011(2) -0.002(2)
C4 0.029(3) 0.025(3) 0.029(3) 0.006(2) 0.009(2) -0.005(2)
C5 0.027(3) 0.026(3) 0.030(3) -0.003(2) 0.014(2) -0.001(2)
C6 0.027(3) 0.031(3) 0.035(3) -0.002(2) 0.014(2) 0.001(2)
C7 0.035(3) 0.037(4) 0.045(4) -0.010(3) -0.002(3) 0.009(3)
C8 0.036(4) 0.056(4) 0.071(5) -0.012(4) -0.005(3) -0.004(3)
C9 0.068(5) 0.074(5) 0.045(4) 0.007(4) -0.009(4) 0.003(4)
C10 0.032(3) 0.032(3) 0.052(4) -0.001(3) 0.005(3) 0.005(3)
C11 0.047(4) 0.030(3) 0.054(4) -0.014(3) 0.012(3) 0.001(3)
C12 0.043(4) 0.038(4) 0.040(3) -0.011(3) 0.008(3) -0.007(3)
C13 0.026(3) 0.037(3) 0.027(3) -0.002(2) 0.011(2) 0.001(2)
C14 0.049(4) 0.045(4) 0.032(3) -0.009(3) 0.002(3) 0.004(3)
C15 0.043(4) 0.075(5) 0.073(5) -0.005(4) -0.015(4) 0.005(4)
C16 0.078(6) 0.077(6) 0.050(4) 0.019(4) -0.007(4) 0.002(4)
C17 0.030(3) 0.029(3) 0.039(3) 0.001(3) 0.009(3) 0.001(2)
C18 0.045(3) 0.019(3) 0.045(3) -0.005(2) 0.010(3) 0.002(2)
C19 0.037(3) 0.033(3) 0.035(3) -0.001(3) 0.010(3) 0.012(3)
C20 0.028(3) 0.028(3) 0.039(3) 0.002(2) 0.015(2) 0.002(2)
C21 0.054(4) 0.022(3) 0.085(5) -0.010(3) 0.031(4) -0.004(3)
C22 0.041(3) 0.035(3) 0.032(3) -0.009(3) 0.014(3) -0.003(3)
C23 0.038(3) 0.046(4) 0.035(3) 0.002(3) 0.019(3) -0.005(3)
C24 0.028(3) 0.036(3) 0.050(4) 0.011(3) 0.017(3) -0.003(3)
C25 0.030(3) 0.054(4) 0.036(3) 0.004(3) 0.004(3) -0.009(3)
C26 0.030(3) 0.042(4) 0.031(3) 0.000(3) 0.005(2) -0.009(3)
C27 0.035(3) 0.027(3) 0.064(4) 0.002(3) 0.030(3) -0.003(3)
C28 0.039(3) 0.032(3) 0.040(3) 0.006(3) 0.001(3) 0.007(3)
C29 0.032(3) 0.029(3) 0.028(3) 0.001(2) 0.001(2) -0.002(2)
C30 0.035(3) 0.051(4) 0.047(4) -0.001(3) 0.012(3) -0.012(3)
C31 0.051(4) 0.032(4) 0.052(4) 0.002(3) 0.013(3) -0.009(3)
C32 0.033(3) 0.038(4) 0.038(3) -0.007(3) 0.009(3) 0.001(3)
C33 0.060(5) 0.054(5) 0.057(5) -0.009(4) -0.017(4) 0.025(4)
C34 0.127(6) 0.090(6) 0.066(4) -0.016(3) -0.047(5) 0.040(5)
C35 0.127(6) 0.090(6) 0.066(4) -0.016(3) -0.047(5) 0.040(5)
C36 0.127(6) 0.090(6) 0.066(4) -0.016(3) -0.047(5) 0.040(5)
C34' 0.127(6) 0.090(6) 0.066(4) -0.016(3) -0.047(5) 0.040(5)
C35' 0.127(6) 0.090(6) 0.066(4) -0.016(3) -0.047(5) 0.040(5)
C36' 0.127(6) 0.090(6) 0.066(4) -0.016(3) -0.047(5) 0.040(5)
C37 0.091(7) 0.059(5) 0.114(8) -0.025(5) -0.037(6) 0.047(5)
C38 0.096(7) 0.062(6) 0.100(7) -0.038(5) -0.004(6) 0.032(5)
C39 0.072(5) 0.057(5) 0.048(4) -0.017(4) 0.011(4) 0.006(4)
C40 0.044(4) 0.043(4) 0.042(4) -0.008(3) 0.015(3) -0.011(3)
C41 0.089(6) 0.052(4) 0.029(3) 0.001(3) -0.007(3) -0.010(4)
C42 0.171(11) 0.138(9) 0.037(5) 0.018(5) 0.001(6) -0.088(8)
C43 0.074(6) 0.082(6) 0.054(5) -0.001(4) -0.010(4) -0.009(5)
C44 0.037(3) 0.030(3) 0.062(4) -0.004(3) -0.014(3) 0.004(3)
C45 0.047(4) 0.032(4) 0.108(6) -0.014(4) -0.001(4) 0.012(3)
C46 0.051(5) 0.054(5) 0.114(7) -0.014(5) 0.016(5) 0.016(4)
C47 0.040(4) 0.051(5) 0.082(5) -0.008(4) 0.018(4) 0.006(3)
C48 0.058(5) 0.029(4) 0.131(8) -0.011(4) -0.009(5) -0.006(3)
C49 0.049(4) 0.089(6) 0.037(4) 0.014(4) 0.009(3) -0.001(4)
C50 0.053(4) 0.071(5) 0.052(4) 0.027(4) 0.021(4) 0.003(4)
C51 0.055(4) 0.051(4) 0.057(4) -0.006(3) 0.032(4) -0.010(3)
C52 0.032(3) 0.069(5) 0.047(4) -0.008(3) 0.012(3) -0.006(3)
C53 0.041(3) 0.049(4) 0.035(3) -0.004(3) 0.008(3) 0.001(3)
C54 0.112(7) 0.023(4) 0.130(8) 0.004(4) 0.081(6) -0.007(4)
C55 0.046(4) 0.045(4) 0.031(3) -0.001(3) 0.009(3) 0.008(3)
C56 0.027(3) 0.035(3) 0.027(3) -0.005(2) 0.002(2) 0.000(2)
C57 0.037(3) 0.039(3) 0.023(3) 0.000(2) 0.004(2) 0.006(3)
C58 0.036(3) 0.027(3) 0.034(3) 0.005(2) -0.001(2) 0.005(2)
C59 0.068(5) 0.045(4) 0.034(3) 0.002(3) -0.002(3) 0.021(3)
C60 0.027(3) 0.027(3) 0.031(3) 0.000(2) 0.005(2) 0.008(2)
C61 0.025(3) 0.024(3) 0.032(3) -0.001(2) 0.009(2) 0.001(2)
C62 0.027(3) 0.025(3) 0.029(3) -0.001(2) 0.003(2) 0.004(2)
C63 0.025(3) 0.027(3) 0.018(2) -0.002(2) 0.001(2) -0.004(2)
C64 0.030(3) 0.030(3) 0.026(3) -0.004(2) 0.003(2) -0.002(2)
C65 0.024(3) 0.035(3) 0.032(3) -0.005(2) 0.006(2) 0.002(2)
C66 0.026(3) 0.046(4) 0.059(4) -0.009(3) 0.008(3) 0.005(3)
C67 0.025(3) 0.037(3) 0.031(3) -0.008(2) 0.004(2) -0.011(2)
C68 0.029(3) 0.027(3) 0.035(3) -0.004(2) 0.001(2) -0.002(2)
C69 0.035(3) 0.032(3) 0.066(4) -0.002(3) 0.004(3) -0.006(3)
C70 0.024(3) 0.028(3) 0.032(3) -0.001(2) 0.002(2) 0.002(2)
C71 0.020(3) 0.026(3) 0.030(3) 0.005(2) 0.003(2) 0.003(2)
C72 0.024(3) 0.023(3) 0.025(3) 0.006(2) 0.003(2) 0.001(2)
C73 0.021(3) 0.029(3) 0.022(3) 0.002(2) 0.002(2) 0.007(2)
C74 0.045(3) 0.029(3) 0.032(3) -0.003(2) 0.005(3) 0.002(3)
C75 0.025(3) 0.028(3) 0.033(3) -0.001(2) -0.001(2) 0.003(2)
C76 0.021(3) 0.027(3) 0.034(3) 0.002(2) 0.004(2) 0.001(2)
C77 0.058(4) 0.024(3) 0.067(5) -0.001(3) 0.031(4) -0.002(3)
C78 0.031(3) 0.023(3) 0.027(3) 0.000(2) 0.009(2) 0.003(2)
C79 0.025(3) 0.023(3) 0.025(3) -0.002(2) 0.000(2) 0.000(2)
C80 0.026(3) 0.024(3) 0.025(3) -0.004(2) 0.004(2) -0.002(2)
C81 0.035(3) 0.026(3) 0.021(3) -0.004(2) -0.002(2) 0.000(2)
C82 0.041(3) 0.040(4) 0.038(3) 0.003(3) 0.001(3) -0.003(3)
C83 0.028(3) 0.030(3) 0.031(3) -0.001(2) -0.002(2) 0.005(2)
C84 0.025(3) 0.031(3) 0.031(3) -0.009(2) 0.002(2) -0.004(2)
C85 0.030(3) 0.047(4) 0.038(3) 0.001(3) 0.008(3) 0.004(3)
C86 0.022(3) 0.025(3) 0.026(3) -0.002(2) 0.003(2) 0.001(2)
C87 0.036(3) 0.031(3) 0.054(4) -0.007(3) -0.008(3) -0.007(3)
C88 0.030(3) 0.028(3) 0.035(3) 0.000(2) 0.002(2) -0.005(2)
C89 0.023(3) 0.032(3) 0.045(3) 0.007(3) 0.006(2) -0.007(2)
C90 0.018(2) 0.033(3) 0.039(3) 0.005(3) 0.009(2) 0.000(2)
C91 0.021(3) 0.046(4) 0.053(4) 0.014(3) 0.007(3) -0.001(3)
C92 0.023(3) 0.023(3) 0.030(3) 0.001(2) 0.010(2) 0.004(2)
C93 0.020(2) 0.028(3) 0.019(2) 0.003(2) 0.004(2) 0.000(2)
C94 0.022(3) 0.022(3) 0.028(3) -0.004(2) 0.005(2) -0.001(2)
C95 0.021(2) 0.020(3) 0.027(3) -0.002(2) 0.006(2) -0.003(2)
C96 0.025(3) 0.027(3) 0.030(3) -0.002(2) 0.010(2) 0.000(2)
C97 0.027(3) 0.032(3) 0.027(3) 0.002(2) 0.006(2) 0.003(2)
C98 0.054(4) 0.039(4) 0.029(3) 0.005(3) 0.004(3) 0.012(3)
C99 0.043(3) 0.038(3) 0.022(3) -0.001(2) 0.004(2) -0.001(3)
C100 0.043(3) 0.029(3) 0.028(3) -0.004(2) 0.010(3) 0.003(3)
C101 0.076(5) 0.047(4) 0.026(3) -0.005(3) 0.009(3) 0.017(3)
C102 0.033(3) 0.024(3) 0.024(3) 0.000(2) 0.006(2) 0.005(2)
C103 0.023(3) 0.021(3) 0.029(3) 0.000(2) 0.006(2) -0.004(2)
C104 0.024(3) 0.037(3) 0.032(3) -0.006(2) 0.010(2) -0.004(2)
C105 0.042(4) 0.052(4) 0.035(3) -0.013(3) 0.017(3) -0.008(3)
C106 0.047(4) 0.125(7) 0.063(5) -0.054(5) 0.036(4) -0.030(4)
C107 0.041(4) 0.039(4) 0.048(4) -0.008(3) 0.027(3) 0.002(3)
C108 0.028(3) 0.025(3) 0.038(3) 0.006(2) 0.010(2) 0.001(2)
C109 0.023(3) 0.035(4) 0.098(6) 0.011(3) 0.027(3) 0.001(3)
C110 0.022(3) 0.024(3) 0.029(3) 0.001(2) 0.009(2) 0.000(2)
C111 0.017(2) 0.024(3) 0.025(3) 0.000(2) 0.010(2) -0.002(2)
C112 0.024(3) 0.031(3) 0.031(3) 0.000(2) 0.007(2) -0.002(2)
C113 0.025(3) 0.033(3) 0.030(3) 0.007(2) 0.006(2) 0.002(2)
C114 0.054(4) 0.041(4) 0.037(3) 0.010(3) -0.003(3) -0.001(3)
C115 0.034(3) 0.025(3) 0.039(3) 0.007(2) 0.012(3) 0.001(2)
C116 0.027(3) 0.022(3) 0.037(3) 0.001(2) 0.010(2) -0.005(2)
C117 0.034(3) 0.027(3) 0.048(4) 0.002(3) 0.010(3) 0.000(2)
C118 0.022(3) 0.028(3) 0.027(3) 0.004(2) 0.009(2) 0.001(2)
B1 0.025(3) 0.027(3) 0.031(3) -0.003(3) 0.006(3) 0.002(3)
B2 0.018(3) 0.020(3) 0.029(3) -0.005(2) 0.003(2) 0.001(2)
F1 0.066(3) 0.067(3) 0.054(2) -0.013(2) 0.032(2) 0.006(2)
F2 0.069(3) 0.041(2) 0.052(2) -0.0138(17) 0.0124(19) 0.0032(18)
F3 0.100(3) 0.086(3) 0.035(2) -0.009(2) 0.001(2) 0.064(3)
F4 0.054(3) 0.138(5) 0.193(6) 0.105(5) -0.023(3) 0.014(3)
F5 0.149(5) 0.041(3) 0.083(3) 0.008(2) -0.036(3) 0.023(3)
F6 0.199(6) 0.103(4) 0.042(3) 0.020(3) 0.016(3) 0.091(4)
F7 0.051(2) 0.069(3) 0.095(3) 0.011(2) 0.012(2) 0.029(2)
F8 0.0226(19) 0.064(3) 0.158(5) -0.037(3) 0.014(2) -0.0004(18)
F9 0.057(3) 0.096(3) 0.077(3) -0.041(3) 0.021(2) 0.018(2)
F10 0.095(3) 0.0294(15) 0.105(4) -0.006(2) 0.003(3) -0.0093(18)
F11 0.095(3) 0.0294(15) 0.105(4) -0.006(2) 0.003(3) -0.0093(18)
F12 0.095(3) 0.0294(15) 0.105(4) -0.006(2) 0.003(3) -0.0093(18)
F10' 0.095(3) 0.0294(15) 0.105(4) -0.006(2) 0.003(3) -0.0093(18)
F11' 0.095(3) 0.0294(15) 0.105(4) -0.006(2) 0.003(3) -0.0093(18)
F12' 0.095(3) 0.0294(15) 0.105(4) -0.006(2) 0.003(3) -0.0093(18)
F13 0.0337(19) 0.079(3) 0.0363(19) -0.0010(18) 0.0172(15) 0.0090(18)
F14 0.052(2) 0.043(2) 0.0323(18) 0.0114(15) 0.0105(15) 0.0116(16)
F15 0.090(3) 0.038(2) 0.0342(19) -0.0126(16) 0.0129(19) -0.0055(19)
F16 0.095(4) 0.0400(17) 0.080(3) 0.0138(19) 0.029(3) -0.020(2)
F17 0.095(4) 0.0400(17) 0.080(3) 0.0138(19) 0.029(3) -0.020(2)
F18 0.095(4) 0.0400(17) 0.080(3) 0.0138(19) 0.029(3) -0.020(2)
F16' 0.095(4) 0.0400(17) 0.080(3) 0.0138(19) 0.029(3) -0.020(2)
F17' 0.095(4) 0.0400(17) 0.080(3) 0.0138(19) 0.029(3) -0.020(2)
F18' 0.095(4) 0.0400(17) 0.080(3) 0.0138(19) 0.029(3) -0.020(2)
F19 0.056(2) 0.074(3) 0.055(2) 0.028(2) 0.0003(19) -0.024(2)
F20 0.162(5) 0.066(3) 0.029(2) 0.0066(19) 0.026(3) 0.004(3)
F21 0.052(2) 0.078(3) 0.071(3) 0.041(2) -0.003(2) 0.007(2)
F22 0.040(2) 0.134(4) 0.056(2) -0.029(3) 0.0219(19) -0.005(2)
F23 0.024(2) 0.155(5) 0.073(3) 0.043(3) -0.0001(19) 0.012(2)
F24 0.048(2) 0.055(3) 0.152(5) 0.004(3) 0.048(3) -0.009(2)
F25 0.060(2) 0.031(2) 0.071(3) 0.0061(18) -0.016(2) 0.0055(17)
F26 0.332(10) 0.037(3) 0.068(3) -0.024(2) -0.091(5) 0.056(4)
F27 0.066(3) 0.031(3) 0.427(13) 0.000(5) 0.104(5) -0.012(2)
F28 0.052(3) 0.095(3) 0.102(4) 0.040(3) 0.021(2) 0.042(2)
F29 0.036(2) 0.055(3) 0.298(8) -0.012(4) 0.064(4) -0.001(2)
F30 0.060(3) 0.125(4) 0.071(3) -0.014(3) 0.013(2) 0.050(3)
F31 0.158(5) 0.094(4) 0.034(2) 0.024(2) 0.023(3) 0.079(3)
F32 0.039(2) 0.051(2) 0.084(3) -0.002(2) -0.0003(19) 0.0138(18)
F33 0.061(3) 0.029(2) 0.091(3) 0.015(2) -0.003(2) 0.0009(18)
F34 0.097(3) 0.076(4) 0.049(2) -0.023(2) 0.017(2) 0.032(3)
F35 0.097(3) 0.076(4) 0.049(2) -0.023(2) 0.017(2) 0.032(3)
F36 0.097(3) 0.076(4) 0.049(2) -0.023(2) 0.017(2) 0.032(3)
F34' 0.097(3) 0.076(4) 0.049(2) -0.023(2) 0.017(2) 0.032(3)
F35' 0.097(3) 0.076(4) 0.049(2) -0.023(2) 0.017(2) 0.032(3)
F36' 0.097(3) 0.076(4) 0.049(2) -0.023(2) 0.017(2) 0.032(3)
F37 0.087(3) 0.122(5) 0.0514(18) -0.045(3) 0.0212(18) -0.031(4)
F38 0.087(3) 0.122(5) 0.0514(18) -0.045(3) 0.0212(18) -0.031(4)
F39 0.087(3) 0.122(5) 0.0514(18) -0.045(3) 0.0212(18) -0.031(4)
F37' 0.087(3) 0.122(5) 0.0514(18) -0.045(3) 0.0212(18) -0.031(4)
F38' 0.087(3) 0.122(5) 0.0514(18) -0.045(3) 0.0212(18) -0.031(4)
F39' 0.087(3) 0.122(5) 0.0514(18) -0.045(3) 0.0212(18) -0.031(4)
F40 0.0288(15) 0.104(3) 0.068(2) 0.016(2) 0.0046(15) -0.0002(16)
F41 0.0288(15) 0.104(3) 0.068(2) 0.016(2) 0.0046(15) -0.0002(16)
F42 0.0288(15) 0.104(3) 0.068(2) 0.016(2) 0.0046(15) -0.0002(16)
F40' 0.0288(15) 0.104(3) 0.068(2) 0.016(2) 0.0046(15) -0.0002(16)
F42' 0.0288(15) 0.104(3) 0.068(2) 0.016(2) 0.0046(15) -0.0002(16)
F41' 0.0288(15) 0.104(3) 0.068(2) 0.016(2) 0.0046(15) -0.0002(16)
F43 0.105(4) 0.089(3) 0.047(2) 0.015(2) -0.021(2) 0.005(3)
F44 0.105(4) 0.089(3) 0.047(2) 0.015(2) -0.021(2) 0.005(3)
F45 0.105(4) 0.089(3) 0.047(2) 0.015(2) -0.021(2) 0.005(3)
F43' 0.105(4) 0.089(3) 0.047(2) 0.015(2) -0.021(2) 0.005(3)
F44' 0.105(4) 0.089(3) 0.047(2) 0.015(2) -0.021(2) 0.005(3)
F45' 0.105(4) 0.089(3) 0.047(2) 0.015(2) -0.021(2) 0.005(3)
F46 0.086(3) 0.038(2) 0.039(2) -0.0088(16) 0.0102(19) -0.0152(19)
F47 0.071(3) 0.0216(18) 0.060(2) 0.0015(16) 0.0018(19) -0.0010(17)
F48 0.031(2) 0.054(2) 0.110(3) -0.030(2) 0.009(2) -0.0147(17)
N1 0.029(2) 0.025(2) 0.026(2) -0.0026(18) 0.0088(18) 0.0007(18)
N2 0.024(2) 0.025(2) 0.025(2) -0.0015(18) 0.0076(18) -0.0011(18)
N3 0.024(2) 0.026(2) 0.025(2) -0.0003(18) 0.0117(18) -0.0003(18)
N4 0.027(2) 0.027(2) 0.032(2) -0.001(2) 0.0115(19) -0.0044(19)
N5 0.041(3) 0.028(3) 0.039(3) -0.001(2) 0.002(2) 0.006(2)
N6 0.035(3) 0.027(3) 0.029(2) 0.004(2) 0.003(2) 0.000(2)
N7 0.030(2) 0.031(3) 0.033(3) -0.001(2) 0.007(2) -0.002(2)
N8 0.036(3) 0.038(3) 0.040(3) 0.000(2) 0.012(2) -0.006(2)
Pd1 0.02223(19) 0.0238(2) 0.0286(2) -0.00210(17) 0.00987(16) -0.00325(16)
Pd2 0.0328(2) 0.0285(2) 0.0369(3) 0.00005(19) 0.00834(19) -0.00251(18)

loop_
_atom_type_symbol
_atom_type_description
_atom_type_scat_dispersion_real
_atom_type_scat_dispersion_imag
_atom_type_scat_source
C C 0.0033 0.0016 'International Tables Vol C Tables 4.2.6.8 and 6.1.1.4'
H H 0.0000 0.0000 'International Tables Vol C Tables 4.2.6.8 and 6.1.1.4'
B B 0.0013 0.0007 'International Tables Vol C Tables 4.2.6.8 and 6.1.1.4'
F F 0.0171 0.0103 'International Tables Vol C Tables 4.2.6.8 and 6.1.1.4'
N N 0.0061 0.0033 'International Tables Vol C Tables 4.2.6.8 and 6.1.1.4'
Pd Pd -0.9988 1.0072 'International Tables Vol C Tables 4.2.6.8 and 6.1.1.4'

loop_
_geom_angle_atom_site_label_1
_geom_angle_atom_site_label_2
_geom_angle_atom_site_label_3
_geom_angle
N1 C1 C17 123.8(5)
N1 C1 N2 110.2(4)
C17 C1 N2 125.9(5)
N3 C2 N2 104.6(4)
N3 C2 Pd1 139.2(4)
N2 C2 Pd1 115.4(3)
C4 C3 N3 107.4(4)
C4 C3 H3 126.3
N3 C3 H3 126.3
C3 C4 N2 106.3(4)
C3 C4 H4 126.8
N2 C4 H4 126.8
C13 C5 C6 124.3(5)
C13 C5 N3 117.8(5)
C6 C5 N3 117.8(5)
C10 C6 C5 116.3(5)
C10 C6 C7 121.5(5)
C5 C6 C7 122.2(5)
C6 C7 C8 109.9(5)
C6 C7 C9 112.0(5)
C8 C7 C9 110.4(5)
C6 C7 H7 108.1
C8 C7 H7 108.1
C9 C7 H7 108.1
C7 C8 H8A 109.5
C7 C8 H8B 109.5
H8A C8 H8B 109.5
C7 C8 H8C 109.5
H8A C8 H8C 109.5
H8B C8 H8C 109.5
C7 C9 H9A 109.5
C7 C9 H9B 109.5
H9A C9 H9B 109.5
C7 C9 H9C 109.5
H9A C9 H9C 109.5
H9B C9 H9C 109.5
C6 C10 C11 121.4(6)
C6 C10 H10 119.3
C11 C10 H10 119.3
C12 C11 C10 120.6(6)
C12 C11 H11 119.7
C10 C11 H11 119.7
C11 C12 C13 120.5(6)
C11 C12 H12 119.8
C13 C12 H12 119.8
C12 C13 C5 116.9(5)
C12 C13 C14 120.8(5)
C5 C13 C14 122.3(5)
C13 C14 C16 110.6(5)
C13 C14 C15 113.6(5)
C16 C14 C15 109.6(6)
C13 C14 H14 107.6
C16 C14 H14 107.6
C15 C14 H14 107.6
C14 C15 H15A 109.5
C14 C15 H15B 109.5
H15A C15 H15B 109.5
C14 C15 H15C 109.5
H15A C15 H15C 109.5
H15B C15 H15C 109.5
C14 C16 H16A 109.5
C14 C16 H16B 109.5
H16A C16 H16B 109.5
C14 C16 H16C 109.5
H16A C16 H16C 109.5
H16B C16 H16C 109.5
C1 C17 C18 115.8(5)
C1 C17 C21 125.3(5)
C18 C17 C21 118.9(5)
C19 C18 C17 121.4(5)
C19 C18 H18 119.3
C17 C18 H18 119.3
C20 C19 C18 118.7(5)
C20 C19 H19 120.7
C18 C19 H19 120.7
N1 C20 C19 122.3(5)
N1 C20 H20 118.8
C19 C20 H20 118.8
C17 C21 H21A 109.5
C17 C21 H21B 109.5
H21A C21 H21B 109.5
C17 C21 H21C 109.5
H21A C21 H21C 109.5
H21B C21 H21C 109.5
N4 C22 C23 122.8(5)
N4 C22 H22 118.6
C23 C22 H22 118.6
C24 C23 C22 119.0(5)
C24 C23 H23 120.5
C22 C23 H23 120.5
C23 C24 C25 118.9(5)
C23 C24 H24 120.5
C25 C24 H24 120.5
C26 C25 C24 118.4(5)
C26 C25 H25 120.8
C24 C25 H25 120.8
N4 C26 C25 123.2(5)
N4 C26 H26 118.4
C25 C26 H26 118.4
Pd1 C27 H27A 109.5
Pd1 C27 H27B 109.5
H27A C27 H27B 109.5
Pd1 C27 H27C 109.5
H27A C27 H27C 109.5
H27B C27 H27C 109.5
N5 C28 C44 124.1(6)
N5 C28 N6 110.7(5)
C44 C28 N6 125.1(5)
N7 C29 N6 104.1(4)
N7 C29 Pd2 140.6(4)
N6 C29 Pd2 115.2(4)
C31 C30 N7 108.0(5)
C31 C30 H30 126.0
N7 C30 H30 126.0
C30 C31 N6 106.0(5)
C30 C31 H31 127.0
N6 C31 H31 127.0
C40 C32 C33 124.5(6)
C40 C32 N7 117.7(5)
C33 C32 N7 117.6(5)
C37 C33 C32 116.1(7)
C37 C33 C34 122.0(7)
C32 C33 C34 121.9(6)
C35 C34 C33 112.7(9)
C35 C34 C36 106.7(11)
C33 C34 C36 103.0(9)
C35 C34 H34 111.4
C33 C34 H34 111.4
C36 C34 H34 111.4
H35D C35' H35E 109.5
H35D C35' H35F 109.5
H35E C35' H35F 109.5
H36D C36' H36E 109.5
H36D C36' H36F 109.5
H36E C36' H36F 109.5
C38 C37 C33 120.5(8)
C38 C37 H37 119.8
C33 C37 H37 119.8
C39 C38 C37 121.4(7)
C39 C38 H38 119.3
C37 C38 H38 119.3
C38 C39 C40 121.2(7)
C38 C39 H39 119.4
C40 C39 H39 119.4
C32 C40 C39 116.3(6)
C32 C40 C41 123.1(6)
C39 C40 C41 120.6(6)
C40 C41 C42 109.8(7)
C40 C41 C43 113.5(6)
C42 C41 C43 110.7(6)
C40 C41 H41 107.5
C42 C41 H41 107.5
C43 C41 H41 107.5
C41 C42 H42A 109.5
C41 C42 H42B 109.5
H42A C42 H42B 109.5
C41 C42 H42C 109.5
H42A C42 H42C 109.5
H42B C42 H42C 109.5
C41 C43 H43A 109.5
C41 C43 H43B 109.5
H43A C43 H43B 109.5
C41 C43 H43C 109.5
H43A C43 H43C 109.5
H43B C43 H43C 109.5
C45 C44 C28 115.0(6)
C45 C44 C48 118.8(6)
C28 C44 C48 126.1(6)
C46 C45 C44 122.0(6)
C46 C45 H45 119.0
C44 C45 H45 119.0
C45 C46 C47 118.8(7)
C45 C46 H46 120.6
C47 C46 H46 120.6
N5 C47 C46 122.3(7)
N5 C47 H47 118.9
C46 C47 H47 118.9
C44 C48 H48A 109.5
C44 C48 H48B 109.5
H48A C48 H48B 109.5
C44 C48 H48C 109.5
H48A C48 H48C 109.5
H48B C48 H48C 109.5
N8 C49 C50 122.2(6)
N8 C49 H49 118.9
C50 C49 H49 118.9
C51 C50 C49 119.4(6)
C51 C50 H50 120.3
C49 C50 H50 120.3
C50 C51 C52 118.7(6)
C50 C51 H51 120.6
C52 C51 H51 120.6
C51 C52 C53 119.2(6)
C51 C52 H52 120.4
C53 C52 H52 120.4
N8 C53 C52 122.4(6)
N8 C53 H53 118.8
C52 C53 H53 118.8
Pd2 C54 H54A 109.5
Pd2 C54 H54B 109.5
H54A C54 H54B 109.5
Pd2 C54 H54C 109.5
H54A C54 H54C 109.5
H54B C54 H54C 109.5
F3 C55 F1 106.0(5)
F3 C55 F2 106.6(5)
F1 C55 F2 105.0(5)
F3 C55 C56 113.7(5)
F1 C55 C56 112.5(5)
F2 C55 C56 112.4(5)
C57 C56 C62 120.6(5)
C57 C56 C55 119.3(5)
C62 C56 C55 120.0(5)
C56 C57 C58 118.7(5)
C56 C57 H57 120.6
C58 C57 H57 120.6
C57 C58 C60 120.3(5)
C57 C58 C59 120.3(5)
C60 C58 C59 119.4(5)
F4 C59 F5 105.2(6)
F4 C59 F6 106.6(6)
F5 C59 F6 104.6(6)
F4 C59 C58 113.2(6)
F5 C59 C58 113.3(5)
F6 C59 C58 113.2(5)
C61 C60 C58 122.3(5)
C61 C60 H60 118.8
C58 C60 H60 118.8
C60 C61 C62 115.6(5)
C60 C61 B1 122.6(4)
C62 C61 B1 121.5(5)
C56 C62 C61 122.4(5)
C56 C62 H62 118.8
C61 C62 H62 118.8
C70 C63 C64 116.1(5)
C70 C63 B1 123.0(4)
C64 C63 B1 120.6(5)
C65 C64 C63 121.6(5)
C65 C64 H64 119.2
C63 C64 H64 119.2
C67 C65 C64 121.5(5)
C67 C65 C66 119.9(5)
C64 C65 C66 118.6(5)
F7 C66 F8 106.3(5)
F7 C66 F9 104.1(5)
F8 C66 F9 106.7(5)
F7 C66 C65 113.2(5)
F8 C66 C65 113.2(5)
F9 C66 C65 112.6(5)
C65 C67 C68 117.0(5)
C65 C67 H67 121.5
C68 C67 H67 121.5
C70 C68 C67 121.8(5)
C70 C68 C69 120.5(5)
C67 C68 C69 117.8(5)
F12' C69 F10' 113.1(9)
F10' C69 F11 127.1(8)
F12' C69 F10 125.4(8)
F11 C69 F10 108.1(7)
F12' C69 F12 60.0(7)
F10' C69 F12 65.6(7)
F11 C69 F12 101.5(6)
F10 C69 F12 100.7(6)
F12' C69 F11' 97.1(9)
F10' C69 F11' 99.2(9)
F11 C69 F11' 55.7(6)
F10 C69 F11' 63.0(7)
F12 C69 F11' 138.7(7)
F12' C69 C68 118.2(7)
F10' C69 C68 116.3(7)
F11 C69 C68 115.8(6)
F10 C69 C68 116.3(5)
F12 C69 C68 112.3(6)
F11' C69 C68 108.8(6)
C68 C70 C63 122.0(5)
C68 C70 H70 119.0
C63 C70 H70 119.0
C72 C71 C78 116.2(5)
C72 C71 B1 119.6(4)
C78 C71 B1 123.8(4)
C71 C72 C73 122.8(5)
C71 C72 H72 118.6
C73 C72 H72 118.6
C75 C73 C72 120.2(5)
C75 C73 C74 120.9(5)
C72 C73 C74 118.9(5)
F15 C74 F14 106.8(4)
F15 C74 F13 105.6(4)
F14 C74 F13 105.3(4)
F15 C74 C73 112.9(5)
F14 C74 C73 112.7(4)
F13 C74 C73 113.0(5)
C73 C75 C76 117.8(5)
C73 C75 H75 121.1
C76 C75 H75 121.1
C78 C76 C75 121.1(5)
C78 C76 C77 120.5(5)
C75 C76 C77 118.5(5)
F16 C77 F18' 121.9(7)
F18' C77 F16' 118.9(9)
F16 C77 F17 110.8(7)
F18' C77 F17 45.8(6)
F16' C77 F17 128.2(8)
F16 C77 F18 102.3(6)
F18' C77 F18 53.8(7)
F16' C77 F18 82.5(8)
F17 C77 F18 99.1(6)
F16 C77 C76 119.0(6)
F18' C77 C76 119.0(7)
F16' C77 C76 114.2(7)
F17 C77 C76 113.9(6)
F18 C77 C76 109.0(6)
F16 C77 F17' 66.9(6)
F18' C77 F17' 98.0(9)
F16' C77 F17' 91.0(8)
F17 C77 F17' 55.6(6)
F18 C77 F17' 140.4(6)
C76 C77 F17' 109.3(6)
C76 C78 C71 121.9(5)
C76 C78 H78 119.0
C71 C78 H78 119.0
C80 C79 C86 115.7(5)
C80 C79 B1 123.2(4)
C86 C79 B1 120.8(4)
C81 C80 C79 122.4(5)
C81 C80 H80 118.8
C79 C80 H80 118.8
C83 C81 C80 120.8(5)
C83 C81 C82 119.7(5)
C80 C81 C82 119.5(5)
F20 C82 F21 106.4(5)
F20 C82 F19 106.5(5)
F21 C82 F19 105.4(5)
F20 C82 C81 112.2(5)
F21 C82 C81 113.3(5)
F19 C82 C81 112.5(5)
C81 C83 C84 118.3(5)
C81 C83 H83 120.9
C84 C83 H83 120.9
C83 C84 C86 120.8(5)
C83 C84 C85 120.6(5)
C86 C84 C85 118.6(5)
F22 C85 F24 104.2(5)
F22 C85 F23 105.7(5)
F24 C85 F23 106.1(5)
F22 C85 C84 113.4(5)
F24 C85 C84 113.3(5)
F23 C85 C84 113.4(5)
C84 C86 C79 122.0(5)
C84 C86 H86 119.0
C79 C86 H86 119.0
F26 C87 F25 105.0(6)
F26 C87 F27 106.5(7)
F25 C87 F27 104.9(6)
F26 C87 C88 112.6(5)
F25 C87 C88 114.1(5)
F27 C87 C88 112.9(5)
C89 C88 C94 120.8(5)
C89 C88 C87 120.1(5)
C94 C88 C87 119.1(5)
C88 C89 C90 118.6(5)
C88 C89 H89 120.7
C90 C89 H89 120.7
C89 C90 C92 120.4(5)
C89 C90 C91 120.9(5)
C92 C90 C91 118.7(5)
F29 C91 F28 107.0(6)
F29 C91 F30 107.0(5)
F28 C91 F30 102.1(5)
F29 C91 C90 113.7(5)
F28 C91 C90 112.9(5)
F30 C91 C90 113.3(5)
C93 C92 C90 122.4(5)
C93 C92 H92 118.8
C90 C92 H92 118.8
C92 C93 C94 115.7(4)
C92 C93 B2 121.6(4)
C94 C93 B2 122.0(4)
C88 C94 C93 122.2(5)
C88 C94 H94 118.9
C93 C94 H94 118.9
C96 C95 C102 115.2(4)
C96 C95 B2 122.4(4)
C102 C95 B2 121.5(4)
C97 C96 C95 122.5(5)
C97 C96 H96 118.7
C95 C96 H96 118.7
C99 C97 C96 120.8(5)
C99 C97 C98 120.2(5)
C96 C97 C98 119.0(5)
F31 C98 F33 108.7(5)
F31 C98 F32 105.5(5)
F33 C98 F32 105.2(5)
F31 C98 C97 112.8(5)
F33 C98 C97 111.5(5)
F32 C98 C97 112.6(5)
C97 C99 C100 118.0(5)
C97 C99 H99 121.0
C100 C99 H99 121.0
C102 C100 C99 121.1(5)
C102 C100 C101 119.0(5)
C99 C100 C101 119.8(5)
F34 C101 F36' 123.4(7)
F34 C101 F35 107.8(8)
F36' C101 F35 66.3(6)
F36' C101 F34' 109.8(8)
F35 C101 F34' 127.0(7)
F34 C101 F36 106.2(8)
F35 C101 F36 101.6(7)
F34' C101 F36 82.8(7)
F34 C101 F35' 77.2(7)
F36' C101 F35' 101.1(7)
F34' C101 F35' 102.9(7)
F36 C101 F35' 131.9(7)
F34 C101 C100 116.5(6)
F36' C101 C100 116.6(6)
F35 C101 C100 113.6(7)
F34' C101 C100 114.0(6)
F36 C101 C100 109.9(6)
F35' C101 C100 110.7(6)
C100 C102 C95 122.2(5)
C100 C102 H102 118.9
C95 C102 H102 118.9
C110 C103 C104 115.1(4)
C110 C103 B2 124.2(4)
C104 C103 B2 120.2(4)
C105 C104 C103 122.5(5)
C105 C104 H104 118.8
C103 C104 H104 118.8
C107 C105 C104 121.0(5)
C107 C105 C106 119.5(5)
C104 C105 C106 119.5(6)
F38 C106 F37' 116.7(9)
F38 C106 F39 109.5(9)
F37' C106 F39 67.5(7)
F37' C106 F38' 106.4(9)
F39 C106 F38' 131.5(8)
F38 C106 F39' 73.7(8)
F37' C106 F39' 104.0(7)
F38' C106 F39' 100.8(7)
F38 C106 F37 109.6(10)
F39 C106 F37 97.2(7)
F38' C106 F37 88.7(9)
F39' C106 F37 131.8(7)
F38 C106 C105 119.5(7)
F37' C106 C105 119.3(7)
F39 C106 C105 111.2(8)
F38' C106 C105 112.7(6)
F39' C106 C105 111.7(8)
F37 C106 C105 107.4(7)
C108 C107 C105 118.0(5)
C108 C107 H107 121.0
C105 C107 H107 121.0
C107 C108 C110 120.4(5)
C107 C108 C109 120.7(5)
C110 C108 C109 118.9(5)
F40 C109 F42 107.2(7)
F40 C109 F41 105.1(6)
F42 C109 F41 98.5(5)
F40 C109 F42' 135.2(8)
F42 C109 F42' 45.5(7)
F41 C109 F42' 59.0(7)
F40 C109 F41' 87.1(7)
F42 C109 F41' 130.0(7)
F42' C109 F41' 90.7(9)
F40 C109 C108 116.3(5)
F42 C109 C108 113.4(5)
F41 C109 C108 114.5(6)
F42' C109 C108 108.0(7)
F41' C109 C108 100.9(7)
F40 C109 F40' 73.0(8)
F41 C109 F40' 125.9(7)
F42' C109 F40' 84.1(9)
F41' C109 F40' 144.8(9)
C108 C109 F40' 113.8(7)
C103 C110 C108 123.0(5)
C103 C110 H110 118.5
C108 C110 H110 118.5
C112 C111 C118 115.4(5)
C112 C111 B2 120.2(4)
C118 C111 B2 124.2(4)
C111 C112 C113 122.3(5)
C111 C112 H112 118.8
C113 C112 H112 118.8
C115 C113 C112 121.1(5)
C115 C113 C114 118.8(5)
C112 C113 C114 120.0(5)
F43 C114 F44' 125.5(7)
F44' C114 F43' 107.8(8)
F43 C114 F45 103.3(7)
F44' C114 F45 57.1(7)
F43' C114 F45 130.5(7)
F43 C114 F44 107.4(8)
F43' C114 F44 70.8(7)
F45 C114 F44 99.0(7)
F43 C114 F45' 61.6(6)
F44' C114 F45' 102.4(8)
F43' C114 F45' 102.9(7)
F45 C114 F45' 48.9(6)
F44 C114 F45' 133.3(7)
F43 C114 C113 118.1(6)
F44' C114 C113 116.2(6)
F43' C114 C113 114.4(6)
F45 C114 C113 114.0(6)
F44 C114 C113 112.9(6)
F45' C114 C113 111.5(6)
C116 C115 C113 117.8(5)
C116 C115 H115 121.1
C113 C115 H115 121.1
C118 C116 C115 120.8(5)
C118 C116 C117 119.3(5)
C115 C116 C117 119.9(5)
F47 C117 F48 106.2(5)
F47 C117 F46 106.0(4)
F48 C117 F46 106.0(5)
F47 C117 C116 113.4(5)
F48 C117 C116 112.3(5)
F46 C117 C116 112.4(4)
C116 C118 C111 122.6(5)
C116 C118 H118 118.7
C111 C118 H118 118.7
C61 B1 C71 115.0(4)
C61 B1 C79 112.2(4)
C71 B1 C79 102.1(4)
C61 B1 C63 103.9(4)
C71 B1 C63 110.9(4)
C79 B1 C63 113.0(4)
C95 B2 C93 102.1(4)
C95 B2 C111 114.6(4)
C93 B2 C111 110.4(4)
C95 B2 C103 113.3(4)
C93 B2 C103 112.6(4)
C111 B2 C103 104.2(4)
C20 N1 C1 117.9(4)
C20 N1 Pd1 126.0(3)
C1 N1 Pd1 115.3(3)
C2 N2 C4 110.4(4)
C2 N2 C1 120.3(4)
C4 N2 C1 129.2(4)
C2 N3 C3 111.3(4)
C2 N3 C5 126.4(4)
C3 N3 C5 122.3(4)
C26 N4 C22 117.6(5)
C26 N4 Pd1 118.8(3)
C22 N4 Pd1 123.4(4)
C47 N5 C28 117.7(5)
C47 N5 Pd2 126.8(4)
C28 N5 Pd2 115.1(4)
C29 N6 C31 110.6(5)
C29 N6 C28 120.0(5)
C31 N6 C28 129.3(5)
C29 N7 C30 111.2(5)
C29 N7 C32 127.3(5)
C30 N7 C32 121.5(5)
C49 N8 C53 118.1(5)
C49 N8 Pd2 121.7(4)
C53 N8 Pd2 120.2(4)
C2 Pd1 C27 96.9(2)
C2 Pd1 N4 172.2(2)
C27 Pd1 N4 87.96(19)
C2 Pd1 N1 78.16(18)
C27 Pd1 N1 172.1(2)
N4 Pd1 N1 97.65(16)
C29 Pd2 C54 96.7(3)
C29 Pd2 N8 175.6(2)
C54 Pd2 N8 87.7(3)
C29 Pd2 N5 78.7(2)
C54 Pd2 N5 174.6(3)
N8 Pd2 N5 96.93(19)

loop_
_geom_bond_atom_site_label_1
_geom_bond_atom_site_label_2
_geom_bond_distance
C1 N1 1.351(6)
C1 C17 1.386(7)
C1 N2 1.431(6)
C2 N3 1.338(6)
C2 N2 1.377(6)
C2 Pd1 1.964(5)
C3 C4 1.339(7)
C3 N3 1.393(6)
C3 H3 0.9500
C4 N2 1.398(6)
C4 H4 0.9500
C5 C13 1.394(7)
C5 C6 1.398(8)
C5 N3 1.459(6)
C6 C10 1.378(8)
C6 C7 1.514(8)
C7 C8 1.539(9)
C7 C9 1.542(9)
C7 H7 1.0000
C8 H8A 0.9800
C8 H8B 0.9800
C8 H8C 0.9800
C9 H9A 0.9800
C9 H9B 0.9800
C9 H9C 0.9800
C10 C11 1.391(8)
C10 H10 0.9500
C11 C12 1.379(9)
C11 H11 0.9500
C12 C13 1.393(8)
C12 H12 0.9500
C13 C14 1.518(8)
C14 C16 1.524(9)
C14 C15 1.529(9)
C14 H14 1.0000
C15 H15A 0.9800
C15 H15B 0.9800
C15 H15C 0.9800
C16 H16A 0.9800
C16 H16B 0.9800
C16 H16C 0.9800
C17 C18 1.389(7)
C17 C21 1.512(8)
C18 C19 1.372(8)
C18 H18 0.9500
C19 C20 1.369(8)
C19 H19 0.9500
C20 N1 1.345(6)
C20 H20 0.9500
C21 H21A 0.9800
C21 H21B 0.9800
C21 H21C 0.9800
C22 N4 1.333(7)
C22 C23 1.389(8)
C22 H22 0.9500
C23 C24 1.357(8)
C23 H23 0.9500
C24 C25 1.387(8)
C24 H24 0.9500
C25 C26 1.382(7)
C25 H25 0.9500
C26 N4 1.327(7)
C26 H26 0.9500
C27 Pd1 2.021(5)
C27 H27A 0.9800
C27 H27B 0.9800
C27 H27C 0.9800
C28 N5 1.354(7)
C28 C44 1.388(8)
C28 N6 1.429(7)
C29 N7 1.348(7)
C29 N6 1.376(7)
C29 Pd2 1.960(5)
C30 C31 1.333(9)
C30 N7 1.386(7)
C30 H30 0.9500
C31 N6 1.402(7)
C31 H31 0.9500
C32 C40 1.377(8)
C32 C33 1.392(9)
C32 N7 1.453(7)
C33 C37 1.391(10)
C33 C34 1.524(11)
C34 C35 1.439(18)
C34 C36 1.68(2)
C34 H34 1.0000
C35 H35A 0.9800
C35 H35B 0.9800
C35 H35C 0.9800
C36 H36A 0.9800
C36 H36B 0.9800
C36 H36C 0.9800
C35' H35D 0.9800
C35' H35E 0.9800
C35' H35F 0.9800
C36' H36D 0.9800
C36' H36E 0.9800
C36' H36F 0.9800
C37 C38 1.388(11)
C37 H37 0.9500
C38 C39 1.336(11)
C38 H38 0.9500
C39 C40 1.405(9)
C39 H39 0.9500
C40 C41 1.496(9)
C41 C42 1.539(11)
C41 C43 1.540(10)
C41 H41 1.0000
C42 H42A 0.9800
C42 H42B 0.9800
C42 H42C 0.9800
C43 H43A 0.9800
C43 H43B 0.9800
C43 H43C 0.9800
C44 C45 1.383(9)
C44 C48 1.515(9)
C45 C46 1.364(10)
C45 H45 0.9500
C46 C47 1.365(10)
C46 H46 0.9500
C47 N5 1.337(8)
C47 H47 0.9500
C48 H48A 0.9800
C48 H48B 0.9800
C48 H48C 0.9800
C49 N8 1.330(8)
C49 C50 1.388(9)
C49 H49 0.9500
C50 C51 1.363(10)
C50 H50 0.9500
C51 C52 1.365(9)
C51 H51 0.9500
C52 C53 1.388(8)
C52 H52 0.9500
C53 N8 1.332(7)
C53 H53 0.9500
C54 Pd2 2.033(7)
C54 H54A 0.9800
C54 H54B 0.9800
C54 H54C 0.9800
C55 F3 1.324(7)
C55 F1 1.339(7)
C55 F2 1.344(7)
C55 C56 1.494(8)
C56 C57 1.378(8)
C56 C62 1.384(7)
C57 C58 1.382(8)
C57 H57 0.9500
C58 C60 1.396(7)
C58 C59 1.509(8)
C59 F4 1.294(8)
C59 F5 1.297(8)
C59 F6 1.314(7)
C60 C61 1.395(7)
C60 H60 0.9500
C61 C62 1.402(7)
C61 B1 1.635(8)
C62 H62 0.9500
C63 C70 1.396(7)
C63 C64 1.406(7)
C63 B1 1.644(8)
C64 C65 1.390(7)
C64 H64 0.9500
C65 C67 1.388(8)
C65 C66 1.500(8)
C66 F7 1.327(7)
C66 F8 1.329(7)
C66 F9 1.333(7)
C67 C68 1.392(7)
C67 H67 0.9500
C68 C70 1.377(7)
C68 C69 1.467(8)
C69 F12' 1.308(14)
C69 F10' 1.320(15)
C69 F11 1.320(9)
C69 F10 1.341(10)
C69 F12 1.378(9)
C69 F11' 1.432(15)
C70 H70 0.9500
C71 C72 1.388(7)
C71 C78 1.393(7)
C71 B1 1.642(8)
C72 C73 1.395(7)
C72 H72 0.9500
C73 C75 1.386(7)
C73 C74 1.482(7)
C74 F15 1.342(6)
C74 F14 1.343(6)
C74 F13 1.348(6)
C75 C76 1.399(7)
C75 H75 0.9500
C76 C78 1.387(7)
C76 C77 1.469(8)
C77 F16 1.279(11)
C77 F18' 1.284(13)
C77 F16' 1.313(19)
C77 F17 1.318(9)
C77 F18 1.424(10)
C77 F17' 1.513(14)
C78 H78 0.9500
C79 C80 1.396(7)
C79 C86 1.402(7)
C79 B1 1.643(8)
C80 C81 1.386(7)
C80 H80 0.9500
C81 C83 1.381(7)
C81 C82 1.502(8)
C82 F20 1.319(7)
C82 F21 1.329(7)
C82 F19 1.333(7)
C83 C84 1.381(7)
C83 H83 0.9500
C84 C86 1.393(7)
C84 C85 1.503(7)
C85 F22 1.313(7)
C85 F24 1.329(7)
C85 F23 1.333(7)
C86 H86 0.9500
C87 F26 1.272(8)
C87 F25 1.305(7)
C87 F27 1.308(7)
C87 C88 1.496(8)
C88 C89 1.380(7)
C88 C94 1.399(7)
C89 C90 1.386(8)
C89 H89 0.9500
C90 C92 1.402(7)
C90 C91 1.494(7)
C91 F29 1.297(7)
C91 F28 1.319(7)
C91 F30 1.332(7)
C92 C93 1.398(7)
C92 H92 0.9500
C93 C94 1.402(7)
C93 B2 1.640(7)
C94 H94 0.9500
C95 C96 1.397(7)
C95 C102 1.410(7)
C95 B2 1.633(8)
C96 C97 1.388(7)
C96 H96 0.9500
C97 C99 1.381(7)
C97 C98 1.509(8)
C98 F31 1.317(6)
C98 F33 1.329(7)
C98 F32 1.341(7)
C99 C100 1.383(8)
C99 H99 0.9500
C100 C102 1.380(7)
C100 C101 1.485(8)
C101 F34 1.303(13)
C101 F36' 1.307(10)
C101 F35 1.335(12)
C101 F34' 1.343(13)
C101 F36 1.389(11)
C101 F35' 1.395(11)
C102 H102 0.9500
C103 C110 1.388(7)
C103 C104 1.398(7)
C103 B2 1.645(7)
C104 C105 1.390(7)
C104 H104 0.9500
C105 C107 1.382(8)
C105 C106 1.485(9)
C106 F38 1.254(18)
C106 F37' 1.289(12)
C106 F39 1.364(14)
C106 F38' 1.382(15)
C106 F39' 1.394(13)
C106 F37 1.427(15)
C107 C108 1.379(8)
C107 H107 0.9500
C108 C110 1.397(7)
C108 C109 1.488(8)
C109 F40 1.291(8)
C109 F42 1.318(8)
C109 F41 1.352(8)
C109 F42' 1.416(15)
C109 F41' 1.476(18)
C109 F40' 1.489(17)
C110 H110 0.9500
C111 C112 1.391(7)
C111 C118 1.411(7)
C111 B2 1.641(7)
C112 C113 1.393(7)
C112 H112 0.9500
C113 C115 1.387(8)
C113 C114 1.471(8)
C114 F43 1.313(11)
C114 F44' 1.321(12)
C114 F43' 1.325(12)
C114 F45 1.351(11)
C114 F44 1.354(12)
C114 F45' 1.367(12)
C115 C116 1.386(8)
C115 H115 0.9500
C116 C118 1.385(7)
C116 C117 1.494(8)
C117 F47 1.329(6)
C117 F48 1.333(6)
C117 F46 1.339(6)
C118 H118 0.9500
N1 Pd1 2.154(4)
N4 Pd1 2.084(4)
N5 Pd2 2.137(5)
N8 Pd2 2.104(4)

loop_
_geom_torsion_atom_site_label_1
_geom_torsion_atom_site_label_2
_geom_torsion_atom_site_label_3
_geom_torsion_atom_site_label_4
_geom_torsion
N3 C3 C4 N2 0.7(6)
C13 C5 C6 C10 1.5(8)
N3 C5 C6 C10 -175.7(4)
C13 C5 C6 C7 -179.1(5)
N3 C5 C6 C7 3.6(7)
C10 C6 C7 C8 74.6(7)
C5 C6 C7 C8 -104.7(6)
C10 C6 C7 C9 -48.5(7)
C5 C6 C7 C9 132.2(6)
C5 C6 C10 C11 -0.5(8)
C7 C6 C10 C11 -179.8(5)
C6 C10 C11 C12 -0.7(9)
C10 C11 C12 C13 0.9(9)
C11 C12 C13 C5 0.1(8)
C11 C12 C13 C14 179.3(5)
C6 C5 C13 C12 -1.3(8)
N3 C5 C13 C12 175.9(4)
C6 C5 C13 C14 179.4(5)
N3 C5 C13 C14 -3.3(7)
C12 C13 C14 C16 -85.0(7)
C5 C13 C14 C16 94.2(7)
C12 C13 C14 C15 38.8(8)
C5 C13 C14 C15 -142.0(6)
N1 C1 C17 C18 -0.9(8)
N2 C1 C17 C18 -179.2(5)
N1 C1 C17 C21 178.9(6)
N2 C1 C17 C21 0.5(9)
C1 C17 C18 C19 1.1(9)
C21 C17 C18 C19 -178.7(6)
C17 C18 C19 C20 -0.8(9)
C18 C19 C20 N1 0.1(9)
N4 C22 C23 C24 0.6(9)
C22 C23 C24 C25 1.1(9)
C23 C24 C25 C26 -1.7(9)
C24 C25 C26 N4 0.6(9)
N7 C30 C31 N6 0.5(7)
C40 C32 C33 C37 0.6(11)
N7 C32 C33 C37 -175.7(7)
C40 C32 C33 C34 -178.6(8)
N7 C32 C33 C34 5.0(11)
C37 C33 C34 C35 -29.1(17)
C32 C33 C34 C35 150.1(12)
C37 C33 C34 C36 85.5(11)
C32 C33 C34 C36 -95.3(10)
C32 C33 C37 C38 0.9(14)
C34 C33 C37 C38 -179.8(10)
C33 C37 C38 C39 -1.5(16)
C37 C38 C39 C40 0.6(15)
C33 C32 C40 C39 -1.5(10)
N7 C32 C40 C39 174.8(5)
C33 C32 C40 C41 -179.9(7)
N7 C32 C40 C41 -3.5(9)
C38 C39 C40 C32 0.9(11)
C38 C39 C40 C41 179.3(8)
C32 C40 C41 C42 103.8(8)
C39 C40 C41 C42 -74.5(8)
C32 C40 C41 C43 -131.7(7)
C39 C40 C41 C43 50.0(9)
N5 C28 C44 C45 -3.4(9)
N6 C28 C44 C45 -179.5(6)
N5 C28 C44 C48 174.4(7)
N6 C28 C44 C48 -1.7(11)
C28 C44 C45 C46 0.8(11)
C48 C44 C45 C46 -177.1(8)
C44 C45 C46 C47 1.7(13)
C45 C46 C47 N5 -1.9(13)
N8 C49 C50 C51 0.7(12)
C49 C50 C51 C52 -1.9(11)
C50 C51 C52 C53 2.0(10)
C51 C52 C53 N8 -0.8(10)
F3 C55 C56 C57 -169.5(5)
F1 C55 C56 C57 -49.0(7)
F2 C55 C56 C57 69.2(7)
F3 C55 C56 C62 10.6(8)
F1 C55 C56 C62 131.2(5)
F2 C55 C56 C62 -110.6(6)
C62 C56 C57 C58 0.8(8)
C55 C56 C57 C58 -179.0(5)
C56 C57 C58 C60 0.1(8)
C56 C57 C58 C59 -179.4(6)
C57 C58 C59 F4 -110.6(7)
C60 C58 C59 F4 69.9(8)
C57 C58 C59 F5 129.8(6)
C60 C58 C59 F5 -49.7(8)
C57 C58 C59 F6 10.9(9)
C60 C58 C59 F6 -168.6(6)
C57 C58 C60 C61 -1.4(8)
C59 C58 C60 C61 178.1(6)
C58 C60 C61 C62 1.7(8)
C58 C60 C61 B1 174.7(5)
C57 C56 C62 C61 -0.5(8)
C55 C56 C62 C61 179.4(5)
C60 C61 C62 C56 -0.8(8)
B1 C61 C62 C56 -173.8(5)
C70 C63 C64 C65 -0.8(7)
B1 C63 C64 C65 -175.4(5)
C63 C64 C65 C67 -0.7(8)
C63 C64 C65 C66 -178.7(5)
C67 C65 C66 F7 133.5(6)
C64 C65 C66 F7 -48.4(7)
C67 C65 C66 F8 12.4(8)
C64 C65 C66 F8 -169.5(5)
C67 C65 C66 F9 -108.7(6)
C64 C65 C66 F9 69.4(7)
C64 C65 C67 C68 1.5(8)
C66 C65 C67 C68 179.5(5)
C65 C67 C68 C70 -0.8(8)
C65 C67 C68 C69 179.9(5)
C70 C68 C69 F12' 176.8(9)
C67 C68 C69 F12' -4.0(12)
C70 C68 C69 F10' 37.1(11)
C67 C68 C69 F10' -143.7(9)
C70 C68 C69 F11 -134.1(7)
C67 C68 C69 F11 45.1(9)
C70 C68 C69 F10 -5.4(10)
C67 C68 C69 F10 173.9(6)
C70 C68 C69 F12 109.9(7)
C67 C68 C69 F12 -70.8(8)
C70 C68 C69 F11' -73.8(9)
C67 C68 C69 F11' 105.4(8)
C67 C68 C70 C63 -0.7(8)
C69 C68 C70 C63 178.6(5)
C64 C63 C70 C68 1.5(7)
B1 C63 C70 C68 175.9(5)
C78 C71 C72 C73 0.6(7)
B1 C71 C72 C73 -171.8(5)
C71 C72 C73 C75 -1.0(8)
C71 C72 C73 C74 179.6(5)
C75 C73 C74 F15 5.4(7)
C72 C73 C74 F15 -175.2(5)
C75 C73 C74 F14 126.5(5)
C72 C73 C74 F14 -54.1(7)
C75 C73 C74 F13 -114.3(5)
C72 C73 C74 F13 65.1(6)
C72 C73 C75 C76 0.5(7)
C74 C73 C75 C76 179.9(5)
C73 C75 C76 C78 0.4(7)
C73 C75 C76 C77 -178.6(5)
C78 C76 C77 F16 -162.9(7)
C75 C76 C77 F16 16.1(10)
C78 C76 C77 F18' 12.2(12)
C75 C76 C77 F18' -168.8(9)
C78 C76 C77 F16' -136.3(8)
C75 C76 C77 F16' 42.7(10)
C78 C76 C77 F17 63.4(9)
C75 C76 C77 F17 -117.6(7)
C78 C76 C77 F18 -46.2(8)
C75 C76 C77 F18 132.8(6)
C78 C76 C77 F17' 123.5(7)
C75 C76 C77 F17' -57.5(8)
C75 C76 C78 C71 -0.7(8)
C77 C76 C78 C71 178.3(5)
C72 C71 C78 C76 0.2(7)
B1 C71 C78 C76 172.2(5)
C86 C79 C80 C81 -0.6(7)
B1 C79 C80 C81 172.4(5)
C79 C80 C81 C83 1.6(8)
C79 C80 C81 C82 -179.1(5)
C83 C81 C82 F20 -101.0(6)
C80 C81 C82 F20 79.7(7)
C83 C81 C82 F21 19.5(8)
C80 C81 C82 F21 -159.8(5)
C83 C81 C82 F19 139.0(5)
C80 C81 C82 F19 -40.4(7)
C80 C81 C83 C84 -1.7(8)
C82 C81 C83 C84 179.0(5)
C81 C83 C84 C86 0.8(8)
C81 C83 C84 C85 178.1(5)
C83 C84 C85 F22 -118.0(6)
C86 C84 C85 F22 59.3(7)
C83 C84 C85 F24 123.4(6)
C86 C84 C85 F24 -59.2(7)
C83 C84 C85 F23 2.5(8)
C86 C84 C85 F23 179.8(5)
C83 C84 C86 C79 0.2(8)
C85 C84 C86 C79 -177.2(5)
C80 C79 C86 C84 -0.3(7)
B1 C79 C86 C84 -173.5(5)
F26 C87 C88 C89 98.5(8)
F25 C87 C88 C89 -141.9(6)
F27 C87 C88 C89 -22.2(9)
F26 C87 C88 C94 -81.5(8)
F25 C87 C88 C94 38.1(8)
F27 C87 C88 C94 157.8(7)
C94 C88 C89 C90 0.8(8)
C87 C88 C89 C90 -179.2(5)
C88 C89 C90 C92 -0.6(8)
C88 C89 C90 C91 -179.0(5)
C89 C90 C91 F29 -2.4(9)
C92 C90 C91 F29 179.2(6)
C89 C90 C91 F28 -124.5(6)
C92 C90 C91 F28 57.1(8)
C89 C90 C91 F30 120.1(6)
C92 C90 C91 F30 -58.3(7)
C89 C90 C92 C93 0.3(8)
C91 C90 C92 C93 178.7(5)
C90 C92 C93 C94 -0.2(7)
C90 C92 C93 B2 -170.7(5)
C89 C88 C94 C93 -0.6(8)
C87 C88 C94 C93 179.4(5)
C92 C93 C94 C88 0.3(7)
B2 C93 C94 C88 170.8(5)
C102 C95 C96 C97 0.0(7)
B2 C95 C96 C97 -169.5(5)
C95 C96 C97 C99 -1.6(8)
C95 C96 C97 C98 177.6(5)
C99 C97 C98 F31 -0.5(8)
C96 C97 C98 F31 -179.7(5)
C99 C97 C98 F33 122.2(6)
C96 C97 C98 F33 -57.0(7)
C99 C97 C98 F32 -119.8(6)
C96 C97 C98 F32 61.0(7)
C96 C97 C99 C100 1.7(8)
C98 C97 C99 C100 -177.5(5)
C97 C99 C100 C102 -0.4(8)
C97 C99 C100 C101 176.7(6)
C102 C100 C101 F34 17.8(10)
C99 C100 C101 F34 -159.3(8)
C102 C100 C101 F36' 177.4(7)
C99 C100 C101 F36' 0.3(11)
C102 C100 C101 F35 -108.3(8)
C99 C100 C101 F35 74.5(9)
C102 C100 C101 F34' 47.7(9)
C99 C100 C101 F34' -129.4(7)
C102 C100 C101 F36 138.6(7)
C99 C100 C101 F36 -38.6(9)
C102 C100 C101 F35' -67.7(8)
C99 C100 C101 F35' 115.1(7)
C99 C100 C102 C95 -1.2(9)
C101 C100 C102 C95 -178.3(5)
C96 C95 C102 C100 1.4(7)
B2 C95 C102 C100 171.0(5)
C110 C103 C104 C105 -0.1(8)
B2 C103 C104 C105 172.9(5)
C103 C104 C105 C107 1.8(9)
C103 C104 C105 C106 -177.2(6)
C107 C105 C106 F38 167.6(10)
C104 C105 C106 F38 -13.4(14)
C107 C105 C106 F37' -36.9(13)
C104 C105 C106 F37' 142.1(9)
C107 C105 C106 F39 38.4(11)
C104 C105 C106 F39 -142.6(8)
C107 C105 C106 F38' -162.8(7)
C104 C105 C106 F38' 16.2(11)
C107 C105 C106 F39' 84.5(8)
C104 C105 C106 F39' -96.5(8)
C107 C105 C106 F37 -66.8(10)
C104 C105 C106 F37 112.2(8)
C104 C105 C107 C108 -1.1(9)
C106 C105 C107 C108 177.9(7)
C105 C107 C108 C110 -1.2(8)
C105 C107 C108 C109 -179.5(6)
C107 C108 C109 F40 -133.7(7)
C110 C108 C109 F40 48.0(8)
C107 C108 C109 F42 101.3(7)
C110 C108 C109 F42 -77.0(8)
C107 C108 C109 F41 -10.7(8)
C110 C108 C109 F41 171.0(6)
C107 C108 C109 F42' 52.8(10)
C110 C108 C109 F42' -125.5(9)
C107 C108 C109 F41' -41.5(9)
C110 C108 C109 F41' 140.2(7)
C107 C108 C109 F40' 144.3(8)
C110 C108 C109 F40' -34.0(10)
C104 C103 C110 C108 -2.3(7)
B2 C103 C110 C108 -174.9(5)
C107 C108 C110 C103 3.0(8)
C109 C108 C110 C103 -178.7(5)
C118 C111 C112 C113 1.3(7)
B2 C111 C112 C113 -173.8(4)
C111 C112 C113 C115 -1.7(8)
C111 C112 C113 C114 177.5(5)
C115 C113 C114 F43 8.4(10)
C112 C113 C114 F43 -170.7(8)
C115 C113 C114 F44' -166.3(8)
C112 C113 C114 F44' 14.5(11)
C115 C113 C114 F43' -39.5(9)
C112 C113 C114 F43' 141.3(8)
C115 C113 C114 F45 130.1(7)
C112 C113 C114 F45 -49.1(9)
C115 C113 C114 F44 -117.9(7)
C112 C113 C114 F44 62.9(9)
C115 C113 C114 F45' 76.8(8)
C112 C113 C114 F45' -102.4(8)
C112 C113 C115 C116 0.3(8)
C114 C113 C115 C116 -178.9(5)
C113 C115 C116 C118 1.3(8)
C113 C115 C116 C117 -178.9(5)
C118 C116 C117 F47 -164.4(5)
C115 C116 C117 F47 15.8(7)
C118 C116 C117 F48 75.1(6)
C115 C116 C117 F48 -104.7(6)
C118 C116 C117 F46 -44.2(7)
C115 C116 C117 F46 136.0(5)
C115 C116 C118 C111 -1.6(8)
C117 C116 C118 C111 178.5(5)
C112 C111 C118 C116 0.3(7)
B2 C111 C118 C116 175.2(4)
C60 C61 B1 C71 40.7(7)
C62 C61 B1 C71 -146.7(5)
C60 C61 B1 C79 156.9(5)
C62 C61 B1 C79 -30.5(7)
C60 C61 B1 C63 -80.7(6)
C62 C61 B1 C63 91.9(5)
C72 C71 B1 C61 -163.5(4)
C78 C71 B1 C61 24.7(7)
C72 C71 B1 C79 74.7(5)
C78 C71 B1 C79 -97.1(6)
C72 C71 B1 C63 -46.1(6)
C78 C71 B1 C63 142.1(5)
C80 C79 B1 C61 144.7(5)
C86 C79 B1 C61 -42.7(7)
C80 C79 B1 C71 -91.6(5)
C86 C79 B1 C71 81.0(5)
C80 C79 B1 C63 27.6(7)
C86 C79 B1 C63 -159.8(4)
C70 C63 B1 C61 -81.9(6)
C64 C63 B1 C61 92.3(5)
C70 C63 B1 C71 154.1(5)
C64 C63 B1 C71 -31.7(6)
C70 C63 B1 C79 40.1(7)
C64 C63 B1 C79 -145.8(5)
C96 C95 B2 C93 88.0(5)
C102 C95 B2 C93 -80.9(5)
C96 C95 B2 C111 -152.7(4)
C102 C95 B2 C111 38.4(6)
C96 C95 B2 C103 -33.3(6)
C102 C95 B2 C103 157.8(4)
C92 C93 B2 C95 84.4(5)
C94 C93 B2 C95 -85.6(5)
C92 C93 B2 C111 -37.8(6)
C94 C93 B2 C111 152.2(4)
C92 C93 B2 C103 -153.8(5)
C94 C93 B2 C103 36.3(6)
C112 C111 B2 C95 -160.0(4)
C118 C111 B2 C95 25.3(6)
C112 C111 B2 C93 -45.4(6)
C118 C111 B2 C93 139.9(4)
C112 C111 B2 C103 75.7(5)
C118 C111 B2 C103 -99.0(5)
C110 C103 B2 C95 -33.3(7)
C104 C103 B2 C95 154.4(5)
C110 C103 B2 C93 -148.6(5)
C104 C103 B2 C93 39.1(6)
C110 C103 B2 C111 91.8(6)
C104 C103 B2 C111 -80.5(5)
C19 C20 N1 C1 0.1(8)
C19 C20 N1 Pd1 169.6(4)
C17 C1 N1 C20 0.3(8)
N2 C1 N1 C20 178.9(4)
C17 C1 N1 Pd1 -170.3(4)
N2 C1 N1 Pd1 8.2(5)
N3 C2 N2 C4 -0.1(5)
Pd1 C2 N2 C4 -172.1(3)
N3 C2 N2 C1 176.0(4)
Pd1 C2 N2 C1 4.0(6)
C3 C4 N2 C2 -0.3(6)
C3 C4 N2 C1 -176.0(5)
N1 C1 N2 C2 -8.2(6)
C17 C1 N2 C2 170.3(5)
N1 C1 N2 C4 167.1(5)
C17 C1 N2 C4 -14.4(8)
N2 C2 N3 C3 0.6(6)
Pd1 C2 N3 C3 169.4(5)
N2 C2 N3 C5 -177.9(4)
Pd1 C2 N3 C5 -9.0(9)
C4 C3 N3 C2 -0.8(6)
C4 C3 N3 C5 177.7(5)
C13 C5 N3 C2 85.2(6)
C6 C5 N3 C2 -97.4(6)
C13 C5 N3 C3 -93.0(6)
C6 C5 N3 C3 84.4(6)
C25 C26 N4 C22 1.0(8)
C25 C26 N4 Pd1 -174.4(5)
C23 C22 N4 C26 -1.7(8)
C23 C22 N4 Pd1 173.5(4)
C46 C47 N5 C28 -0.5(11)
C46 C47 N5 Pd2 172.0(6)
C44 C28 N5 C47 3.3(9)
N6 C28 N5 C47 179.8(5)
C44 C28 N5 Pd2 -170.1(5)
N6 C28 N5 Pd2 6.5(6)
N7 C29 N6 C31 0.6(6)
Pd2 C29 N6 C31 -177.7(4)
N7 C29 N6 C28 -178.2(5)
Pd2 C29 N6 C28 3.5(6)
C30 C31 N6 C29 -0.7(7)
C30 C31 N6 C28 177.9(5)
N5 C28 N6 C29 -6.7(7)
C44 C28 N6 C29 169.9(6)
N5 C28 N6 C31 174.8(5)
C44 C28 N6 C31 -8.7(10)
N6 C29 N7 C30 -0.3(6)
Pd2 C29 N7 C30 177.3(5)
N6 C29 N7 C32 -178.6(5)
Pd2 C29 N7 C32 -0.9(10)
C31 C30 N7 C29 -0.1(7)
C31 C30 N7 C32 178.2(5)
C40 C32 N7 C29 91.9(7)
C33 C32 N7 C29 -91.5(7)
C40 C32 N7 C30 -86.2(7)
C33 C32 N7 C30 90.4(7)
C50 C49 N8 C53 0.5(10)
C50 C49 N8 Pd2 -176.1(6)
C52 C53 N8 C49 -0.4(9)
C52 C53 N8 Pd2 176.2(5)
N3 C2 Pd1 C27 18.8(6)
N2 C2 Pd1 C27 -173.2(4)
N3 C2 Pd1 N1 -167.4(6)
N2 C2 Pd1 N1 0.6(4)
C26 N4 Pd1 C27 -76.7(5)
C22 N4 Pd1 C27 108.2(5)
C26 N4 Pd1 N1 108.8(4)
C22 N4 Pd1 N1 -66.3(5)
C20 N1 Pd1 C2 -175.0(5)
C1 N1 Pd1 C2 -5.2(4)
C20 N1 Pd1 N4 11.7(5)
C1 N1 Pd1 N4 -178.5(4)
N7 C29 Pd2 C54 5.7(7)
N6 C29 Pd2 C54 -176.9(5)
N7 C29 Pd2 N5 -177.2(7)
N6 C29 Pd2 N5 0.2(4)
C49 N8 Pd2 C54 72.5(6)
C53 N8 Pd2 C54 -104.1(5)
C49 N8 Pd2 N5 -104.7(5)
C53 N8 Pd2 N5 78.8(5)
C47 N5 Pd2 C29 -176.6(6)
C28 N5 Pd2 C29 -3.9(4)
C47 N5 Pd2 N8 4.0(6)
C28 N5 Pd2 N8 176.7(4)
